data_7016607
loop_
_publ_author_name
'Zhang, Ya-Ping'
'Zhang, Xu'
'Mu, Wen-Qin'
'Luo, Wen'
'Bian, Guo-Qing'
'Zhu, Qin-Yu'
'Dai, Jie'

_publ_section_title
;
 Indium sulfide clusters integrated with 2,2'-bipyridine complexes.
;
_journal_issue 38
_journal_name_full 'Dalton transactions (Cambridge, England : 2003)'
_journal_page_first 9746
_journal_page_last 9751
_journal_paper_doi 10.1039/c1dt10153f
_journal_volume 40
_journal_year 2011
_chemical_formula_sum 'C286 H275 In40 N59 Ni7 O11 S74'
_chemical_formula_weight 12090.86
_chemical_name_systematic
;
?
;
_space_group_IT_number 5
_symmetry_cell_setting monoclinic
_symmetry_space_group_name_Hall 'C 2y'
_symmetry_space_group_name_H-M 'C 1 2 1'
_atom_sites_solution_hydrogens geom
_atom_sites_solution_primary direct
_atom_sites_solution_secondary difmap
_audit_creation_method SHELXL-97
_cell_angle_alpha 90.00
_cell_angle_beta 92.042(2)
_cell_angle_gamma 90.00
_cell_formula_units_Z 2
_cell_length_a 31.983(2)
_cell_length_b 20.9749(14)
_cell_length_c 35.380(2)
_cell_measurement_reflns_used 52617
_cell_measurement_temperature 223(2)
_cell_measurement_theta_max 27.5
_cell_measurement_theta_min 3.0
_cell_volume 23719(3)
_computing_structure_refinement 'SHELXL-97 (Sheldrick, 1997)'
_computing_structure_solution 'SHELXS-97 (Sheldrick, 1990)'
_diffrn_ambient_temperature 223(2)
_diffrn_detector_area_resol_mean 14.63
_diffrn_measured_fraction_theta_full 0.995
_diffrn_measured_fraction_theta_max 0.995
_diffrn_measurement_device_type 'Rigaku Saturn'
_diffrn_measurement_method \w
_diffrn_radiation_monochromator graphite
_diffrn_radiation_source 'fine-focus sealed tube'
_diffrn_radiation_type MoK\a
_diffrn_radiation_wavelength 0.71075
_diffrn_reflns_av_R_equivalents 0.0759
_diffrn_reflns_av_sigmaI/netI 0.1446
_diffrn_reflns_limit_h_max 38
_diffrn_reflns_limit_h_min -33
_diffrn_reflns_limit_k_max 24
_diffrn_reflns_limit_k_min -22
_diffrn_reflns_limit_l_max 42
_diffrn_reflns_limit_l_min -32
_diffrn_reflns_number 57632
_diffrn_reflns_theta_full 25.00
_diffrn_reflns_theta_max 25.00
_diffrn_reflns_theta_min 3.01
_exptl_absorpt_coefficient_mu 2.543
_exptl_absorpt_correction_T_max 0.7851
_exptl_absorpt_correction_T_min 0.3629
_exptl_absorpt_correction_type multi-scan
_exptl_absorpt_process_details 'Jacobson, R. (1998) Private communication'
_exptl_crystal_colour pink
_exptl_crystal_density_diffrn 1.693
_exptl_crystal_density_method 'not measured'
_exptl_crystal_description Platelet
_exptl_crystal_F_000 11664
_exptl_crystal_size_max 0.50
_exptl_crystal_size_mid 0.30
_exptl_crystal_size_min 0.10
_platon_squeeze_details
;
;
_refine_diff_density_max 2.084
_refine_diff_density_min -0.957
_refine_diff_density_rms 0.164
_refine_ls_abs_structure_details 'Flack H D (1983), Acta Cryst. A39, 876-881'
_refine_ls_abs_structure_Flack 0.00(12)
_refine_ls_extinction_method none
_refine_ls_goodness_of_fit_ref 1.066
_refine_ls_hydrogen_treatment constr
_refine_ls_matrix_type full
_refine_ls_number_parameters 1830
_refine_ls_number_reflns 36115
_refine_ls_number_restraints 1030
_refine_ls_restrained_S_all 1.058
_refine_ls_R_factor_all 0.1152
_refine_ls_R_factor_gt 0.0832
_refine_ls_shift/su_max 0.020
_refine_ls_shift/su_mean 0.001
_refine_ls_structure_factor_coef Fsqd
_refine_ls_weighting_details 'calc w=1/[\s^2^(Fo^2^)+(0.0010P)^2^+240.0000P] where P=(Fo^2^+2Fc^2^)/3'
_refine_ls_weighting_scheme calc
_refine_ls_wR_factor_gt 0.1285
_refine_ls_wR_factor_ref 0.1436
_reflns_number_gt 24980
_reflns_number_total 36115
_reflns_threshold_expression >2sigma(I)
_cod_data_source_file c1dt10153f.txt
_cod_data_source_block Mb-InS-3
_cod_original_sg_symbol_Hall 'C 2y '
_cod_original_sg_symbol_H-M 'C 2 '
_cod_database_code 7016607

loop_
_symmetry_equiv_pos_as_xyz
'x, y, z'
'-x, y, -z'
'x+1/2, y+1/2, z'
'-x+1/2, y+1/2, -z'

loop_
_atom_site_label
_atom_site_type_symbol
_atom_site_fract_x
_atom_site_fract_y
_atom_site_fract_z
_atom_site_U_iso_or_equiv
_atom_site_adp_type
_atom_site_occupancy
_atom_site_symmetry_multiplicity
_atom_site_calc_flag
_atom_site_refinement_flags
In1 In -0.25498(5) -0.09396(8) 0.15717(4) 0.0555(4) Uani 1 1 d .
In2 In -0.34660(5) -0.20958(7) 0.16899(4) 0.0486(4) Uani 1 1 d .
In3 In -0.35739(5) -0.05132(7) 0.10037(4) 0.0501(4) Uani 1 1 d .
In4 In -0.34461(4) -0.03334(7) 0.21679(4) 0.0448(4) Uani 1 1 d .
In5 In -0.44573(5) -0.31532(7) 0.17711(4) 0.0464(4) Uani 1 1 d .
In6 In -0.45765(5) -0.16668(7) 0.11220(4) 0.0492(4) Uani 1 1 d .
In7 In -0.44515(5) -0.14862(7) 0.22764(4) 0.0432(4) Uani 1 1 d .
In8 In -0.46588(5) -0.01371(7) 0.05119(4) 0.0476(4) Uani 1 1 d .
In9 In -0.45514(4) 0.00995(7) 0.16106(4) 0.0423(3) Uani 1 1 d .
In10 In -0.44297(4) 0.02372(6) 0.26992(4) 0.0399(3) Uani 1 1 d .
In11 In -0.25316(4) 0.41247(7) 0.35900(4) 0.0487(4) Uani 1 1 d .
In12 In -0.34419(4) 0.29484(7) 0.34599(4) 0.0466(4) Uani 1 1 d .
In13 In -0.34516(4) 0.47034(7) 0.29476(4) 0.0452(4) Uani 1 1 d .
In14 In -0.35441(4) 0.45685(7) 0.41213(4) 0.0437(4) Uani 1 1 d .
In15 In -0.44155(4) 0.18551(7) 0.33076(4) 0.0407(3) Uani 1 1 d .
In16 In -0.44455(4) 0.35019(7) 0.27967(4) 0.0420(3) Uani 1 1 d .
In17 In -0.45245(4) 0.33578(6) 0.39542(4) 0.0411(3) Uani 1 1 d .
In18 In -0.44425(4) 0.52260(6) 0.23513(4) 0.0423(3) Uani 1 1 d .
In19 In -0.45558(4) 0.50987(7) 0.34460(4) 0.0409(3) Uani 1 1 d .
In20 In -0.46256(4) 0.49207(6) 0.45313(4) 0.0403(3) Uani 1 1 d .
Ni1 Ni -0.62705(8) 0.66237(12) 0.33494(8) 0.0476(7) Uani 1 1 d .
Ni2 Ni 0.12922(9) 0.65893(14) 0.82602(9) 0.0599(8) Uani 1 1 d D
Ni3 Ni -0.19899(8) -0.25864(14) 0.38445(8) 0.0511(7) Uani 1 1 d .
Ni4 Ni 0.5000 -0.10033(17) 0.5000 0.0433(9) Uani 1 2 d S
S1 S -0.17877(18) -0.0816(4) 0.1482(2) 0.082(2) Uani 1 1 d .
S2 S -0.27127(18) -0.2074(3) 0.16439(19) 0.0660(17) Uani 1 1 d .
S3 S -0.28191(19) -0.0446(3) 0.09816(17) 0.0678(18) Uani 1 1 d .
S4 S -0.26904(15) -0.0363(3) 0.21608(17) 0.0584(16) Uani 1 1 d .
S5 S -0.36901(17) -0.3173(3) 0.18180(17) 0.0605(16) Uani 1 1 d .
S6 S -0.37911(17) -0.1643(3) 0.10954(14) 0.0498(14) Uani 1 1 d .
S7 S -0.36704(16) -0.1472(3) 0.22583(15) 0.0487(13) Uani 1 1 d .
S8 S -0.38997(18) -0.0088(3) 0.04254(16) 0.0645(17) Uani 1 1 d .
S9 S -0.37717(16) 0.0116(3) 0.15737(14) 0.0476(13) Uani 1 1 d .
S10 S -0.36704(17) 0.0357(3) 0.26672(17) 0.0570(15) Uani 1 1 d .
S11 S -0.4767(2) -0.2773(3) 0.11720(15) 0.0608(17) Uani 1 1 d .
S12 S -0.47154(16) -0.2561(2) 0.23216(14) 0.0456(13) Uani 1 1 d .
S13 S -0.4921(2) -0.1225(3) 0.05735(16) 0.0615(17) Uani 1 1 d .
S14 S -0.47821(16) -0.1025(2) 0.16838(14) 0.0461(13) Uani 1 1 d .
S15 S -0.46283(17) -0.0872(3) 0.28286(14) 0.0515(14) Uani 1 1 d .
S16 S -0.5000 0.0453(4) 0.0000 0.072(3) Uani 1 2 d S
S17 S -0.48315(18) 0.0564(3) 0.10380(15) 0.0562(15) Uani 1 1 d .
S18 S -0.48011(17) 0.0691(3) 0.21410(14) 0.0507(14) Uani 1 1 d .
S19 S -0.46809(17) 0.0771(2) 0.32608(15) 0.0463(13) Uani 1 1 d .
S20 S -0.17655(17) 0.4200(3) 0.3645(2) 0.075(2) Uani 1 1 d .
S21 S -0.26881(16) 0.2992(2) 0.35220(17) 0.0515(14) Uani 1 1 d .
S22 S -0.26983(16) 0.4688(3) 0.30000(17) 0.0662(18) Uani 1 1 d .
S23 S -0.27867(16) 0.4611(3) 0.41722(16) 0.0605(16) Uani 1 1 d .
S24 S -0.36557(15) 0.1853(3) 0.33818(19) 0.0607(17) Uani 1 1 d .
S25 S -0.36667(15) 0.3562(3) 0.28716(15) 0.0480(13) Uani 1 1 d .
S26 S -0.37544(15) 0.3423(2) 0.40311(15) 0.0455(13) Uani 1 1 d .
S27 S -0.36725(16) 0.5378(2) 0.24309(15) 0.0493(14) Uani 1 1 d .
S28 S -0.37688(15) 0.5153(2) 0.35253(14) 0.0436(12) Uani 1 1 d .
S29 S -0.38611(16) 0.5011(3) 0.46650(15) 0.0530(14) Uani 1 1 d .
S30 S -0.46687(16) 0.2410(2) 0.27336(14) 0.0441(13) Uani 1 1 d .
S31 S -0.47109(17) 0.2252(2) 0.38987(15) 0.0484(14) Uani 1 1 d .
S32 S -0.46246(18) 0.4101(3) 0.22376(15) 0.0539(15) Uani 1 1 d .
S33 S -0.47714(15) 0.3952(2) 0.33738(13) 0.0387(11) Uani 1 1 d .
S34 S -0.48607(16) 0.3805(2) 0.44845(14) 0.0418(12) Uani 1 1 d .
S35 S -0.4729(2) 0.5769(3) 0.17928(16) 0.0605(17) Uani 1 1 d .
S36 S -0.47946(17) 0.5690(3) 0.29004(15) 0.0494(14) Uani 1 1 d .
S37 S -0.48110(18) 0.5608(2) 0.39895(16) 0.0537(15) Uani 1 1 d .
S38 S -0.5000 0.5510(4) 0.5000 0.059(2) Uani 1 2 d S
N4 N -0.5684(4) 0.7074(8) 0.3342(5) 0.051(5) Uani 1 1 d U
N6 N -0.6075(5) 0.5842(9) 0.3655(6) 0.059(5) Uani 1 1 d U
N7 N 0.0724(5) 0.6977(8) 0.8287(5) 0.055(4) Uani 1 1 d U
N8 N 0.1379(6) 0.7446(9) 0.7982(5) 0.066(5) Uani 1 1 d U
N10 N 0.1916(5) 0.6241(11) 0.8208(6) 0.086(6) Uani 1 1 d DU
N13 N -0.1653(6) -0.2215(10) 0.4273(5) 0.066(5) Uani 1 1 d U
N14 N -0.1436(5) -0.2499(8) 0.3598(5) 0.049(5) Uani 1 1 d .
N16 N -0.2330(5) -0.2889(9) 0.3353(5) 0.061(5) Uani 1 1 d U
N17 N -0.2509(5) -0.2793(9) 0.4171(5) 0.050(5) Uani 1 1 d .
N18 N -0.1845(5) -0.3507(8) 0.4023(4) 0.052(5) Uani 1 1 d .
N19 N 0.5274(5) -0.0906(7) 0.5549(4) 0.054(5) Uani 1 1 d .
N21 N 0.5340(4) -0.1767(7) 0.4782(3) 0.025(3) Uani 1 1 d .
N1 N -0.6860(5) 0.6293(9) 0.3263(5) 0.062(5) Uani 1 1 d U
C1 C -0.7172(6) 0.6415(9) 0.3510(6) 0.049(5) Uani 1 1 d U
H1 H -0.7102 0.6598 0.3746 0.059 Uiso 1 1 calc R
C2 C -0.7635(6) 0.6260(11) 0.3409(7) 0.068(7) Uani 1 1 d U
H2 H -0.7851 0.6314 0.3579 0.082 Uiso 1 1 calc R
C3 C -0.7696(7) 0.6047(11) 0.3066(8) 0.070(6) Uani 1 1 d U
H3 H -0.7976 0.5984 0.2984 0.084 Uiso 1 1 calc R
C4 C -0.7369(8) 0.5892(12) 0.2790(8) 0.081(7) Uani 1 1 d U
H4 H -0.7426 0.5731 0.2545 0.097 Uiso 1 1 calc R
C5 C -0.6964(7) 0.6020(11) 0.2942(7) 0.068(7) Uani 1 1 d U
N2 N -0.6215(6) 0.6176(9) 0.2832(5) 0.065(5) Uani 1 1 d U
C6 C -0.5874(8) 0.6136(11) 0.2620(7) 0.069(5) Uani 1 1 d U
H6 H -0.5625 0.6318 0.2718 0.083 Uiso 1 1 calc R
C7 C -0.5865(9) 0.5856(13) 0.2278(8) 0.089(6) Uani 1 1 d U
H7 H -0.5617 0.5862 0.2142 0.107 Uiso 1 1 calc R
C8 C -0.6219(10) 0.5559(15) 0.2125(9) 0.107(8) Uani 1 1 d U
H8 H -0.6215 0.5327 0.1899 0.129 Uiso 1 1 calc R
C9 C -0.6587(10) 0.5627(14) 0.2332(9) 0.105(10) Uani 1 1 d U
H9 H -0.6840 0.5475 0.2223 0.126 Uiso 1 1 calc R
C10 C -0.6594(8) 0.5915(12) 0.2697(8) 0.073(7) Uani 1 1 d U
N3 N -0.6431(5) 0.7478(8) 0.3093(5) 0.056(5) Uani 1 1 d U
C11 C -0.6793(7) 0.7686(11) 0.2944(6) 0.067(6) Uani 1 1 d U
H11 H -0.7032 0.7432 0.2969 0.080 Uiso 1 1 calc R
C12 C -0.6834(8) 0.8302(13) 0.2742(7) 0.078(6) Uani 1 1 d U
H12 H -0.7099 0.8454 0.2660 0.094 Uiso 1 1 calc R
C13 C -0.6507(8) 0.8621(11) 0.2681(6) 0.066(6) Uani 1 1 d U
H13 H -0.6533 0.8994 0.2536 0.079 Uiso 1 1 calc R
C14 C -0.6111(8) 0.8443(13) 0.2820(7) 0.080(8) Uani 1 1 d U
H14 H -0.5874 0.8695 0.2780 0.096 Uiso 1 1 calc R
C15 C -0.6084(7) 0.7845(11) 0.3033(6) 0.062(6) Uani 1 1 d U
C16 C -0.5336(6) 0.6822(10) 0.3521(6) 0.059(6) Uani 1 1 d U
H16 H -0.5356 0.6441 0.3659 0.071 Uiso 1 1 calc R
C17 C -0.4957(5) 0.7123(9) 0.3498(6) 0.047(5) Uani 1 1 d U
H17 H -0.4709 0.6934 0.3593 0.056 Uiso 1 1 calc R
C18 C -0.4957(6) 0.7741(9) 0.3323(6) 0.053(5) Uani 1 1 d U
H18 H -0.4709 0.7979 0.3309 0.063 Uiso 1 1 calc R
C19 C -0.5301(6) 0.7956(9) 0.3186(6) 0.056(5) Uani 1 1 d U
H19 H -0.5300 0.8371 0.3085 0.067 Uiso 1 1 calc R
C20 C -0.5679(6) 0.7631(10) 0.3172(6) 0.047(5) Uani 1 1 d U
N5 N -0.6329(5) 0.6903(9) 0.3898(4) 0.048(4) Uani 1 1 d U
C21 C -0.6502(7) 0.7494(11) 0.4006(6) 0.061(6) Uani 1 1 d U
H21 H -0.6646 0.7750 0.3826 0.073 Uiso 1 1 calc R
C22 C -0.6458(8) 0.7694(13) 0.4381(7) 0.080(6) Uani 1 1 d U
H22 H -0.6553 0.8098 0.4455 0.096 Uiso 1 1 calc R
C23 C -0.6269(9) 0.7282(15) 0.4643(9) 0.099(7) Uani 1 1 d U
H23 H -0.6229 0.7412 0.4896 0.119 Uiso 1 1 calc R
C24 C -0.6145(9) 0.6712(15) 0.4540(9) 0.098(8) Uani 1 1 d U
H24 H -0.6035 0.6427 0.4723 0.118 Uiso 1 1 calc R
C25 C -0.6176(6) 0.6527(11) 0.4162(7) 0.056(6) Uani 1 1 d U
C26 C -0.5961(7) 0.5258(13) 0.3519(8) 0.076(6) Uani 1 1 d U
H26 H -0.5958 0.5183 0.3257 0.091 Uiso 1 1 calc R
C27 C -0.5847(6) 0.4761(12) 0.3783(8) 0.071(7) Uani 1 1 d U
H27 H -0.5766 0.4360 0.3692 0.085 Uiso 1 1 calc R
C28 C -0.5852(8) 0.4861(14) 0.4166(8) 0.086(8) Uani 1 1 d U
H28 H -0.5806 0.4519 0.4334 0.104 Uiso 1 1 calc R
C29 C -0.5919(8) 0.5409(13) 0.4291(8) 0.081(8) Uani 1 1 d U
H29 H -0.5885 0.5481 0.4552 0.097 Uiso 1 1 calc R
C30 C -0.6048(6) 0.5942(12) 0.4046(7) 0.064(7) Uani 1 1 d U
C31 C 0.0379(8) 0.6797(13) 0.8423(7) 0.076(6) Uani 1 1 d U
H31 H 0.0391 0.6376 0.8513 0.092 Uiso 1 1 calc R
C32 C 0.0013(6) 0.7058(12) 0.8468(7) 0.074(6) Uani 1 1 d U
H32 H -0.0201 0.6855 0.8598 0.088 Uiso 1 1 calc R
C33 C -0.0037(7) 0.7712(12) 0.8296(7) 0.073(6) Uani 1 1 d U
H33 H -0.0287 0.7948 0.8287 0.088 Uiso 1 1 calc R
C34 C 0.0322(8) 0.7908(12) 0.8160(7) 0.076(7) Uani 1 1 d U
H34 H 0.0322 0.8337 0.8082 0.091 Uiso 1 1 calc R
C35 C 0.0697(7) 0.7593(10) 0.8112(7) 0.060(6) Uani 1 1 d U
C36 C 0.1763(6) 0.7627(10) 0.7832(6) 0.060(6) Uani 1 1 d D
H36 H 0.2001 0.7363 0.7845 0.072 Uiso 1 1 calc R
C37 C 0.1763(10) 0.8238(11) 0.7658(7) 0.087(9) Uani 1 1 d DU
H37 H 0.2027 0.8411 0.7609 0.105 Uiso 1 1 calc R
C38 C 0.1440(9) 0.8586(14) 0.7560(7) 0.096(10) Uani 1 1 d D
H38 H 0.1448 0.8916 0.7381 0.115 Uiso 1 1 calc R
C39 C 0.1079(8) 0.8416(11) 0.7752(6) 0.079(8) Uani 1 1 d D
H39 H 0.0853 0.8701 0.7760 0.095 Uiso 1 1 calc R
C40 C 0.1056(7) 0.7822(11) 0.7931(6) 0.056(5) Uani 1 1 d U
N9 N 0.1183(6) 0.6091(9) 0.7763(6) 0.073(5) Uani 1 1 d U
C41 C 0.0831(8) 0.6061(12) 0.7510(8) 0.076(6) Uani 1 1 d U
H41 H 0.0575 0.6228 0.7588 0.091 Uiso 1 1 calc R
C42 C 0.0847(9) 0.5819(15) 0.7187(7) 0.093(8) Uani 1 1 d U
H42 H 0.0603 0.5837 0.7031 0.112 Uiso 1 1 calc R
C43 C 0.1169(10) 0.5549(15) 0.7049(9) 0.105(8) Uani 1 1 d U
H43 H 0.1156 0.5386 0.6801 0.125 Uiso 1 1 calc R
C44 C 0.1535(9) 0.5500(13) 0.7270(8) 0.088(8) Uani 1 1 d U
H44 H 0.1765 0.5270 0.7183 0.105 Uiso 1 1 calc R
C45 C 0.1555(8) 0.5785(12) 0.7607(8) 0.077(6) Uani 1 1 d U
C46 C 0.2223(10) 0.6287(15) 0.8452(9) 0.108(8) Uani 1 1 d U
H46 H 0.2202 0.6481 0.8690 0.129 Uiso 1 1 calc R
C47 C 0.2599(11) 0.6011(16) 0.8324(10) 0.114(8) Uani 1 1 d U
H47 H 0.2855 0.6134 0.8441 0.137 Uiso 1 1 calc R
C48 C 0.2602(10) 0.5643(17) 0.8082(10) 0.115(9) Uani 1 1 d U
H48 H 0.2854 0.5412 0.8071 0.138 Uiso 1 1 calc R
C49 C 0.2285(9) 0.5465(13) 0.7784(8) 0.093(9) Uani 1 1 d U
H49 H 0.2305 0.5181 0.7579 0.112 Uiso 1 1 calc R
C50 C 0.1946(8) 0.5842(14) 0.7894(8) 0.086(7) Uani 1 1 d U
N11 N 0.1147(5) 0.5847(9) 0.8608(6) 0.065(5) Uani 1 1 d U
C51 C 0.0998(7) 0.5278(13) 0.8518(8) 0.084(7) Uani 1 1 d U
H51 H 0.0994 0.5171 0.8260 0.101 Uiso 1 1 calc R
C52 C 0.0836(7) 0.4789(12) 0.8776(11) 0.091(10) Uani 1 1 d .
H52 H 0.0737 0.4390 0.8693 0.109 Uiso 1 1 calc R
C53 C 0.0846(9) 0.4975(18) 0.9149(10) 0.108(12) Uani 1 1 d .
H53 H 0.0735 0.4698 0.9329 0.130 Uiso 1 1 calc R
C54 C 0.1020(10) 0.5587(19) 0.9278(9) 0.113(11) Uani 1 1 d U
H54 H 0.1025 0.5719 0.9532 0.136 Uiso 1 1 calc R
C55 C 0.1170(7) 0.5938(12) 0.8999(8) 0.068(7) Uani 1 1 d U
N12 N 0.1428(7) 0.6921(13) 0.8768(7) 0.103(7) Uani 1 1 d DU
C56 C 0.1617(8) 0.7446(17) 0.8840(11) 0.155(11) Uani 1 1 d DU
H56 H 0.1681 0.7667 0.8618 0.186 Uiso 1 1 calc R
C57 C 0.1761(11) 0.780(2) 0.9188(10) 0.181(10) Uani 1 1 d DU
H57 H 0.1889 0.8197 0.9227 0.217 Uiso 1 1 calc R
C58 C 0.1627(12) 0.7284(18) 0.9454(12) 0.183(10) Uani 1 1 d DU
H58 H 0.1759 0.7355 0.9693 0.220 Uiso 1 1 calc R
C59 C 0.1359(12) 0.6698(19) 0.9478(10) 0.163(9) Uani 1 1 d DU
H59 H 0.1255 0.6469 0.9683 0.196 Uiso 1 1 calc R
C60 C 0.1317(10) 0.6610(17) 0.9056(9) 0.125(8) Uani 1 1 d DU
C61 C -0.1779(7) -0.2102(13) 0.4626(7) 0.078(7) Uani 1 1 d U
H61 H -0.2051 -0.2233 0.4680 0.094 Uiso 1 1 calc R
C62 C -0.1542(6) -0.1804(11) 0.4929(7) 0.070(6) Uani 1 1 d DU
H62 H -0.1648 -0.1729 0.5170 0.084 Uiso 1 1 calc R
C63 C -0.1139(6) -0.1638(10) 0.4827(6) 0.065(7) Uani 1 1 d DU
H63 H -0.0962 -0.1472 0.5021 0.078 Uiso 1 1 calc R
C64 C -0.0974(7) -0.1689(10) 0.4481(6) 0.061(6) Uani 1 1 d DU
H64 H -0.0713 -0.1519 0.4419 0.073 Uiso 1 1 calc R
C65 C -0.1259(7) -0.2052(11) 0.4203(6) 0.061(6) Uani 1 1 d DU
C66 C -0.1345(8) -0.2609(10) 0.3252(7) 0.062(7) Uani 1 1 d .
H66 H -0.1559 -0.2752 0.3083 0.074 Uiso 1 1 calc R
C67 C -0.0933(9) -0.2526(12) 0.3110(8) 0.080(8) Uani 1 1 d .
H67 H -0.0863 -0.2658 0.2867 0.095 Uiso 1 1 calc R
C68 C -0.0655(7) -0.2247(11) 0.3349(8) 0.067(6) Uani 1 1 d U
H68 H -0.0382 -0.2180 0.3267 0.080 Uiso 1 1 calc R
C69 C -0.0738(6) -0.2066(11) 0.3683(7) 0.062(6) Uani 1 1 d U
H69 H -0.0536 -0.1858 0.3838 0.075 Uiso 1 1 calc R
C70 C -0.1116(7) -0.2179(10) 0.3802(6) 0.061(6) Uani 1 1 d DU
N15 N -0.2210(7) -0.1738(9) 0.3634(6) 0.076(6) Uani 1 1 d U
C71 C -0.2109(8) -0.1119(12) 0.3771(8) 0.082(6) Uani 1 1 d U
H71 H -0.1958 -0.1098 0.4003 0.098 Uiso 1 1 calc R
C72 C -0.2205(9) -0.0565(14) 0.3608(8) 0.097(7) Uani 1 1 d U
H72 H -0.2134 -0.0160 0.3704 0.117 Uiso 1 1 calc R
C73 C -0.2448(10) -0.0694(16) 0.3237(9) 0.111(7) Uani 1 1 d U
H73 H -0.2513 -0.0328 0.3094 0.133 Uiso 1 1 calc R
C74 C -0.2584(10) -0.1236(14) 0.3084(9) 0.104(8) Uani 1 1 d U
H74 H -0.2759 -0.1271 0.2865 0.124 Uiso 1 1 calc R
C75 C -0.2428(7) -0.1738(10) 0.3294(7) 0.064(7) Uani 1 1 d DU
C76 C -0.2392(7) -0.3452(11) 0.3233(6) 0.060(6) Uani 1 1 d U
H76 H -0.2268 -0.3788 0.3373 0.072 Uiso 1 1 calc R
C77 C -0.2637(8) -0.3611(15) 0.2901(8) 0.090(9) Uani 1 1 d .
H77 H -0.2702 -0.4038 0.2841 0.108 Uiso 1 1 calc R
C78 C -0.2774(7) -0.3121(16) 0.2672(7) 0.081(8) Uani 1 1 d .
H78 H -0.2927 -0.3214 0.2447 0.097 Uiso 1 1 calc R
C79 C -0.2686(7) -0.2454(12) 0.2771(7) 0.069(7) Uani 1 1 d U
H79 H -0.2747 -0.2109 0.2609 0.083 Uiso 1 1 calc R
C80 C -0.2495(9) -0.2385(11) 0.3141(8) 0.083(8) Uani 1 1 d DU
C81 C -0.2803(6) -0.2419(12) 0.4211(6) 0.060(6) Uani 1 1 d U
H81 H -0.2772 -0.1992 0.4134 0.072 Uiso 1 1 calc R
C82 C -0.3195(8) -0.2619(13) 0.4372(7) 0.077(7) Uani 1 1 d U
H82 H -0.3419 -0.2334 0.4398 0.092 Uiso 1 1 calc R
C83 C -0.3222(7) -0.3249(10) 0.4485(6) 0.063(6) Uani 1 1 d DU
H83 H -0.3459 -0.3411 0.4602 0.076 Uiso 1 1 calc R
C84 C -0.2854(7) -0.3651(12) 0.4411(7) 0.074(6) Uani 1 1 d DU
H84 H -0.2874 -0.4091 0.4457 0.089 Uiso 1 1 calc R
C85 C -0.2506(6) -0.3435(11) 0.4288(6) 0.049(5) Uani 1 1 d U
C86 C -0.1492(7) -0.3794(11) 0.4006(7) 0.066(7) Uani 1 1 d U
H86 H -0.1280 -0.3613 0.3863 0.080 Uiso 1 1 calc R
C87 C -0.1412(8) -0.4390(9) 0.4201(6) 0.056(6) Uani 1 1 d U
H87 H -0.1165 -0.4616 0.4159 0.067 Uiso 1 1 calc R
C88 C -0.1674(6) -0.4613(10) 0.4431(7) 0.055(6) Uani 1 1 d U
H88 H -0.1607 -0.4977 0.4576 0.065 Uiso 1 1 calc R
C89 C -0.2036(8) -0.4333(10) 0.4464(6) 0.068(7) Uani 1 1 d U
H89 H -0.2233 -0.4520 0.4620 0.081 Uiso 1 1 calc R
C90 C -0.2138(7) -0.3779(10) 0.4279(5) 0.049(6) Uani 1 1 d .
C91 C 0.5600(7) -0.1233(12) 0.5701(7) 0.071(7) Uani 1 1 d U
H91 H 0.5744 -0.1504 0.5540 0.086 Uiso 1 1 calc R
C92 C 0.5734(7) -0.1206(9) 0.6058(6) 0.051(6) Uani 1 1 d .
H92 H 0.5940 -0.1480 0.6161 0.061 Uiso 1 1 calc R
C93 C 0.5553(7) -0.0760(12) 0.6258(6) 0.069(7) Uani 1 1 d U
H93 H 0.5649 -0.0703 0.6510 0.082 Uiso 1 1 calc R
C94 C 0.5262(7) -0.0407(12) 0.6134(6) 0.069(7) Uani 1 1 d U
H94 H 0.5158 -0.0084 0.6290 0.083 Uiso 1 1 calc R
C95 C 0.5096(5) -0.0484(9) 0.5780(5) 0.040(5) Uani 1 1 d U
N20 N 0.5360(5) -0.0340(8) 0.4767(4) 0.051(4) Uani 1 1 d DU
C96 C 0.5727(7) -0.0065(13) 0.4952(7) 0.078(6) Uani 1 1 d U
H96 H 0.5823 -0.0222 0.5189 0.093 Uiso 1 1 calc R
C97 C 0.5946(8) 0.0452(13) 0.4776(6) 0.082(7) Uani 1 1 d DU
H97 H 0.6177 0.0658 0.4894 0.099 Uiso 1 1 calc R
C98 C 0.5780(8) 0.0629(13) 0.4399(6) 0.083(7) Uani 1 1 d DU
H98 H 0.5912 0.0967 0.4275 0.099 Uiso 1 1 calc R
C99 C 0.5464(7) 0.0356(11) 0.4221(6) 0.073(6) Uani 1 1 d U
H99 H 0.5402 0.0453 0.3966 0.088 Uiso 1 1 calc R
C100 C 0.5226(7) -0.0065(12) 0.4403(6) 0.074(7) Uani 1 1 d DU
C101 C 0.5616(6) -0.1728(11) 0.4508(6) 0.061(6) Uani 1 1 d U
H101 H 0.5731 -0.1331 0.4445 0.074 Uiso 1 1 calc R
C102 C 0.5741(7) -0.2307(10) 0.4306(6) 0.061(6) Uani 1 1 d U
H102 H 0.5943 -0.2286 0.4120 0.073 Uiso 1 1 calc R
C103 C 0.5562(8) -0.2869(10) 0.4391(7) 0.070(6) Uani 1 1 d U
H103 H 0.5631 -0.3231 0.4250 0.084 Uiso 1 1 calc R
C104 C 0.5280(7) -0.2939(10) 0.4678(6) 0.063(5) Uani 1 1 d U
H104 H 0.5182 -0.3340 0.4753 0.075 Uiso 1 1 calc R
C105 C 0.5155(6) -0.2393(9) 0.4844(5) 0.058(5) Uani 1 1 d DU
O1 O 0.6105(5) -0.3273(9) 0.3638(4) 0.073(5) Uani 1 1 d U
H1A H 0.5892 -0.3357 0.3506 0.110 Uiso 1 1 calc R
C116 C 0.6433(7) -0.3122(13) 0.3403(6) 0.071(7) Uani 1 1 d .
H11A H 0.6583 -0.3506 0.3329 0.086 Uiso 1 1 calc R
H11B H 0.6630 -0.2827 0.3529 0.086 Uiso 1 1 calc R
C117 C 0.6203(6) -0.2792(11) 0.3042(6) 0.067(7) Uani 1 1 d U
H11C H 0.6006 -0.2469 0.3126 0.080 Uiso 1 1 calc R
H11D H 0.6411 -0.2580 0.2888 0.080 Uiso 1 1 calc R
N24 N 0.5989(5) -0.3258(7) 0.2824(4) 0.048(4) Uani 1 1 d U
H24A H 0.5995 -0.3655 0.2895 0.058 Uiso 1 1 calc R
H24B H 0.5849 -0.3148 0.2619 0.058 Uiso 1 1 calc R
N22 N -0.2490(7) -0.5449(12) 0.5457(7) 0.115(7) Uani 1 1 d DU
C106 C -0.2913(10) -0.5158(16) 0.5319(9) 0.124(9) Uani 1 1 d DU
H106 H -0.3142 -0.5418 0.5250 0.149 Uiso 1 1 calc R
C107 C -0.2938(11) -0.4521(13) 0.5303(9) 0.121(8) Uani 1 1 d DU
H107 H -0.3154 -0.4344 0.5149 0.146 Uiso 1 1 calc R
C108 C -0.2677(9) -0.4114(16) 0.5492(8) 0.113(8) Uani 1 1 d DU
H108 H -0.2750 -0.3680 0.5506 0.136 Uiso 1 1 calc R
C109 C -0.2320(9) -0.4313(13) 0.5657(8) 0.104(8) Uani 1 1 d DU
H109 H -0.2137 -0.4019 0.5777 0.125 Uiso 1 1 calc R
C110 C -0.2222(9) -0.4939(14) 0.5653(8) 0.108(7) Uani 1 1 d DU
N23 N -0.1792(8) -0.5876(12) 0.5868(7) 0.125(7) Uani 1 1 d DU
C111 C -0.1461(10) -0.6041(17) 0.6132(9) 0.137(10) Uani 1 1 d DU
H111 H -0.1407 -0.6480 0.6157 0.165 Uiso 1 1 calc R
C112 C -0.1206(11) -0.5644(15) 0.6356(9) 0.132(8) Uani 1 1 d DU
H112 H -0.0982 -0.5804 0.6508 0.159 Uiso 1 1 calc R
C113 C -0.1301(9) -0.4998(15) 0.6344(8) 0.121(8) Uani 1 1 d DU
H113 H -0.1127 -0.4694 0.6464 0.145 Uiso 1 1 calc R
C114 C -0.1668(9) -0.4821(16) 0.6144(8) 0.130(8) Uani 1 1 d DU
H114 H -0.1769 -0.4407 0.6185 0.157 Uiso 1 1 calc R
C115 C -0.1899(9) -0.5211(15) 0.5886(8) 0.112(6) Uani 1 1 d DU

loop_
_atom_site_aniso_label
_atom_site_aniso_U_11
_atom_site_aniso_U_22
_atom_site_aniso_U_33
_atom_site_aniso_U_23
_atom_site_aniso_U_13
_atom_site_aniso_U_12
In1 0.0464(9) 0.0608(10) 0.0592(11) 0.0007(9) 0.0002(7) 0.0008(8)
In2 0.0510(9) 0.0406(8) 0.0538(10) 0.0053(7) -0.0050(7) 0.0026(7)
In3 0.0571(9) 0.0536(10) 0.0397(9) 0.0047(7) 0.0008(7) 0.0053(8)
In4 0.0459(8) 0.0484(9) 0.0399(9) -0.0013(7) -0.0044(6) -0.0046(7)
In5 0.0594(9) 0.0370(8) 0.0421(9) 0.0026(7) -0.0068(7) -0.0020(8)
In6 0.0657(10) 0.0415(9) 0.0395(9) 0.0017(7) -0.0103(7) 0.0018(8)
In7 0.0559(9) 0.0382(8) 0.0352(8) 0.0033(7) -0.0045(7) -0.0057(7)
In8 0.0636(9) 0.0505(9) 0.0280(8) 0.0000(7) -0.0061(7) 0.0043(8)
In9 0.0467(8) 0.0446(9) 0.0352(8) 0.0023(6) -0.0025(6) 0.0023(7)
In10 0.0525(9) 0.0384(8) 0.0285(8) 0.0003(6) -0.0020(6) -0.0076(7)
In11 0.0385(8) 0.0445(9) 0.0627(10) 0.0025(8) -0.0055(7) -0.0007(7)
In12 0.0416(8) 0.0348(8) 0.0627(10) 0.0017(7) -0.0070(7) 0.0009(7)
In13 0.0434(8) 0.0406(8) 0.0511(9) 0.0067(7) -0.0034(7) 0.0003(7)
In14 0.0396(8) 0.0426(9) 0.0482(9) -0.0013(7) -0.0068(6) 0.0004(7)
In15 0.0431(8) 0.0323(7) 0.0463(9) 0.0011(7) -0.0037(6) -0.0012(7)
In16 0.0493(9) 0.0367(8) 0.0396(9) 0.0030(7) -0.0033(6) 0.0002(7)
In17 0.0473(8) 0.0331(8) 0.0427(9) 0.0000(6) -0.0024(6) -0.0030(7)
In18 0.0523(9) 0.0362(8) 0.0380(8) 0.0038(6) -0.0030(6) -0.0007(7)
In19 0.0453(8) 0.0383(8) 0.0385(8) 0.0001(6) -0.0040(6) 0.0018(7)
In20 0.0489(8) 0.0368(8) 0.0350(8) -0.0013(6) -0.0024(6) 0.0007(7)
Ni1 0.0341(14) 0.0446(16) 0.0637(19) -0.0046(13) -0.0044(12) 0.0046(13)
Ni2 0.0510(17) 0.0531(18) 0.075(2) 0.0065(16) -0.0058(15) -0.0030(15)
Ni3 0.0511(16) 0.0565(18) 0.0458(17) -0.0054(14) 0.0004(13) -0.0030(15)
Ni4 0.052(2) 0.041(2) 0.037(2) 0.000 -0.0036(16) 0.000
S1 0.046(3) 0.093(5) 0.107(6) 0.022(4) 0.005(3) -0.008(4)
S2 0.051(3) 0.058(4) 0.089(5) 0.005(3) -0.010(3) 0.007(3)
S3 0.066(4) 0.085(5) 0.053(4) 0.025(3) 0.010(3) -0.001(4)
S4 0.033(3) 0.068(4) 0.073(4) -0.011(3) -0.009(3) -0.014(3)
S5 0.056(3) 0.040(3) 0.085(5) -0.003(3) -0.007(3) 0.009(3)
S6 0.063(3) 0.051(3) 0.035(3) 0.002(2) 0.001(2) 0.007(3)
S7 0.054(3) 0.047(3) 0.045(3) -0.005(3) 0.004(2) -0.014(3)
S8 0.069(4) 0.084(5) 0.041(3) 0.014(3) 0.001(3) -0.006(4)
S9 0.056(3) 0.054(3) 0.033(3) 0.001(2) 0.001(2) -0.010(3)
S10 0.045(3) 0.061(4) 0.064(4) -0.017(3) -0.003(3) -0.019(3)
S11 0.095(5) 0.047(3) 0.038(3) -0.001(3) -0.024(3) -0.007(3)
S12 0.053(3) 0.045(3) 0.039(3) 0.008(2) 0.003(2) -0.002(3)
S13 0.082(4) 0.057(4) 0.044(4) -0.002(3) -0.021(3) 0.005(3)
S14 0.053(3) 0.046(3) 0.038(3) 0.006(2) -0.014(2) -0.001(3)
S15 0.071(4) 0.047(3) 0.037(3) -0.006(3) 0.005(3) -0.012(3)
S16 0.131(8) 0.037(4) 0.044(5) 0.000 -0.050(5) 0.000
S17 0.060(4) 0.066(4) 0.041(3) 0.006(3) -0.009(3) 0.002(3)
S18 0.054(3) 0.064(4) 0.034(3) -0.004(3) -0.003(2) 0.006(3)
S19 0.060(3) 0.033(3) 0.046(3) 0.001(2) -0.002(3) -0.009(3)
S20 0.035(3) 0.078(5) 0.110(6) -0.003(4) -0.016(3) -0.003(3)
S21 0.037(3) 0.036(3) 0.081(4) -0.004(3) -0.003(3) 0.000(2)
S22 0.039(3) 0.087(5) 0.072(4) 0.022(4) 0.002(3) -0.004(3)
S23 0.043(3) 0.073(4) 0.064(4) -0.019(3) -0.012(3) 0.000(3)
S24 0.033(3) 0.028(3) 0.121(5) -0.002(3) -0.007(3) -0.004(3)
S25 0.040(3) 0.043(3) 0.061(4) 0.001(3) -0.003(2) -0.007(3)
S26 0.043(3) 0.039(3) 0.053(3) 0.011(2) -0.009(2) -0.009(3)
S27 0.045(3) 0.045(3) 0.058(4) 0.018(3) -0.007(3) -0.005(3)
S28 0.043(3) 0.038(3) 0.049(3) -0.003(2) -0.002(2) -0.002(2)
S29 0.055(3) 0.059(4) 0.044(3) -0.017(3) -0.008(2) -0.003(3)
S30 0.053(3) 0.033(3) 0.046(3) 0.003(2) -0.008(2) -0.014(3)
S31 0.069(4) 0.034(3) 0.043(3) 0.008(2) 0.009(3) -0.011(3)
S32 0.071(4) 0.040(3) 0.049(3) 0.005(3) -0.017(3) -0.016(3)
S33 0.049(3) 0.032(3) 0.035(3) 0.008(2) -0.004(2) 0.000(2)
S34 0.052(3) 0.037(3) 0.037(3) 0.003(2) 0.007(2) -0.006(2)
S35 0.090(5) 0.041(3) 0.048(4) 0.005(3) -0.027(3) -0.012(3)
S36 0.052(3) 0.046(3) 0.051(4) 0.011(3) -0.002(3) 0.007(3)
S37 0.069(4) 0.037(3) 0.054(4) 0.004(3) -0.012(3) 0.009(3)
S38 0.081(6) 0.035(4) 0.061(6) 0.000 0.009(4) 0.000
N4 0.019(7) 0.061(11) 0.070(11) 0.008(9) -0.020(7) 0.013(8)
N6 0.048(9) 0.054(9) 0.074(11) 0.006(8) 0.004(8) 0.002(8)
N7 0.050(9) 0.048(9) 0.066(10) 0.007(8) -0.007(8) 0.015(8)
N8 0.071(12) 0.059(12) 0.068(12) 0.008(10) 0.019(10) -0.010(9)
N10 0.075(11) 0.099(12) 0.082(12) -0.002(10) -0.005(10) 0.016(10)
N13 0.072(11) 0.096(13) 0.031(9) -0.001(9) -0.007(8) -0.016(10)
N14 0.052(10) 0.052(11) 0.042(11) -0.027(9) -0.016(8) 0.000(9)
N16 0.051(10) 0.062(11) 0.067(11) 0.022(9) -0.029(8) 0.002(9)
N17 0.030(9) 0.067(13) 0.051(11) 0.000(9) -0.016(8) -0.010(9)
N18 0.053(11) 0.072(13) 0.030(10) -0.025(9) 0.000(8) 0.023(10)
N19 0.083(13) 0.033(9) 0.046(11) 0.017(8) -0.006(9) 0.017(10)
N21 0.027(7) 0.043(9) 0.006(7) -0.002(6) 0.004(5) 0.002(7)
N1 0.046(10) 0.080(12) 0.059(11) -0.015(9) -0.012(8) -0.028(9)
C1 0.046(11) 0.055(11) 0.047(11) -0.026(9) -0.004(9) 0.001(9)
C2 0.034(10) 0.083(14) 0.088(15) -0.013(12) 0.006(10) -0.009(11)
C3 0.053(11) 0.061(11) 0.097(13) -0.018(11) 0.008(10) -0.012(10)
C4 0.079(12) 0.077(12) 0.087(13) -0.008(11) 0.006(10) -0.026(11)
C5 0.062(12) 0.066(13) 0.079(14) -0.013(11) 0.032(11) -0.032(11)
N2 0.065(10) 0.072(10) 0.057(10) -0.034(8) -0.013(8) -0.004(9)
C6 0.067(10) 0.073(10) 0.067(10) -0.016(9) 0.010(9) -0.004(9)
C7 0.080(11) 0.102(12) 0.086(11) -0.018(10) 0.000(10) 0.004(10)
C8 0.105(13) 0.110(14) 0.107(14) -0.019(12) 0.002(12) -0.004(12)
C9 0.095(16) 0.114(17) 0.105(17) -0.027(14) -0.022(14) 0.006(14)
C10 0.071(13) 0.065(13) 0.081(15) -0.011(12) -0.012(12) -0.004(12)
N3 0.043(9) 0.050(10) 0.075(12) 0.006(9) 0.014(8) 0.019(9)
C11 0.063(11) 0.077(12) 0.061(11) -0.005(9) 0.010(10) 0.018(10)
C12 0.074(11) 0.086(11) 0.073(11) -0.004(9) -0.006(10) 0.029(10)
C13 0.079(12) 0.056(11) 0.061(11) 0.024(9) -0.009(10) 0.024(10)
C14 0.088(14) 0.079(14) 0.073(14) -0.008(12) 0.001(12) -0.004(13)
C15 0.072(13) 0.046(11) 0.065(13) -0.005(10) -0.020(11) 0.012(11)
C16 0.060(12) 0.033(10) 0.085(14) -0.004(10) 0.006(10) -0.005(10)
C17 0.021(9) 0.045(11) 0.075(13) -0.001(9) 0.002(8) 0.007(8)
C18 0.048(11) 0.036(10) 0.076(14) 0.019(10) 0.022(10) -0.022(9)
C19 0.046(11) 0.028(10) 0.093(15) 0.012(10) 0.014(10) 0.007(9)
C20 0.044(10) 0.043(11) 0.054(12) -0.013(9) -0.022(9) 0.004(9)
N5 0.038(8) 0.071(11) 0.036(9) 0.009(9) 0.001(7) -0.031(9)
C21 0.063(11) 0.060(11) 0.060(11) -0.009(9) -0.006(9) -0.015(10)
C22 0.080(11) 0.089(11) 0.070(10) -0.004(9) 0.007(10) 0.006(10)
C23 0.103(12) 0.105(12) 0.090(12) 0.003(10) 0.006(10) 0.001(11)
C24 0.103(13) 0.098(13) 0.095(13) -0.014(12) 0.012(12) -0.013(12)
C25 0.029(10) 0.056(12) 0.082(14) -0.004(11) 0.002(10) -0.030(10)
C26 0.055(11) 0.084(12) 0.089(13) -0.006(11) -0.009(10) -0.006(10)
C27 0.041(11) 0.061(13) 0.111(16) 0.004(12) 0.009(11) -0.006(11)
C28 0.097(15) 0.088(15) 0.073(15) 0.043(13) 0.004(12) -0.013(13)
C29 0.078(14) 0.082(15) 0.083(15) 0.015(13) -0.006(12) -0.003(13)
C30 0.041(11) 0.065(13) 0.084(14) -0.007(12) -0.030(10) -0.010(10)
C31 0.078(11) 0.072(12) 0.078(12) 0.007(10) -0.011(10) 0.006(11)
C32 0.033(10) 0.083(14) 0.103(16) -0.005(12) -0.020(11) 0.007(12)
C33 0.041(10) 0.082(12) 0.096(13) 0.005(11) -0.009(10) 0.007(11)
C34 0.087(14) 0.050(12) 0.090(15) 0.006(11) -0.018(12) -0.020(12)
C35 0.062(12) 0.040(11) 0.076(14) -0.013(10) -0.021(11) 0.017(10)
C36 0.039(12) 0.086(18) 0.057(15) 0.004(13) 0.010(10) -0.026(12)
C37 0.108(16) 0.076(15) 0.079(15) 0.028(12) 0.008(13) -0.027(13)
C38 0.13(3) 0.10(2) 0.060(19) 0.020(17) 0.029(18) 0.01(2)
C39 0.15(3) 0.046(14) 0.045(15) -0.003(12) 0.048(16) 0.022(16)
C40 0.068(13) 0.047(12) 0.055(12) 0.000(10) 0.009(11) 0.004(10)
N9 0.078(10) 0.065(9) 0.075(10) -0.005(8) 0.008(8) 0.004(9)
C41 0.065(11) 0.074(12) 0.088(13) -0.010(11) -0.003(10) 0.004(11)
C42 0.095(17) 0.138(19) 0.049(14) 0.000(14) 0.031(13) -0.004(15)
C43 0.115(15) 0.123(16) 0.076(13) 0.002(12) 0.018(12) 0.004(13)
C44 0.088(15) 0.092(15) 0.086(15) -0.028(13) 0.035(13) 0.003(13)
C45 0.082(12) 0.064(11) 0.086(13) -0.001(11) 0.007(11) -0.004(10)
C46 0.089(13) 0.117(14) 0.117(14) -0.022(12) -0.011(12) 0.007(12)
C47 0.095(12) 0.126(14) 0.122(14) -0.007(11) -0.001(11) 0.005(11)
C48 0.096(13) 0.137(15) 0.112(15) -0.002(12) 0.011(13) 0.003(13)
C49 0.103(16) 0.095(16) 0.084(15) -0.024(13) 0.030(13) 0.027(13)
C50 0.073(12) 0.092(13) 0.092(13) 0.010(10) 0.004(11) 0.013(11)
N11 0.035(8) 0.068(10) 0.091(11) 0.005(9) -0.005(8) -0.009(8)
C51 0.061(11) 0.081(12) 0.111(13) -0.004(12) -0.008(11) 0.004(11)
C52 0.045(14) 0.039(15) 0.19(3) 0.03(2) -0.004(18) 0.003(12)
C53 0.10(2) 0.13(3) 0.10(3) 0.07(2) 0.03(2) 0.01(2)
C54 0.102(17) 0.144(19) 0.095(17) 0.019(16) 0.015(14) 0.008(16)
C55 0.062(13) 0.058(13) 0.084(15) 0.006(12) 0.015(12) 0.014(11)
N12 0.100(12) 0.118(13) 0.090(12) 0.011(11) 0.005(11) 0.019(11)
C56 0.169(17) 0.164(17) 0.132(16) -0.002(13) 0.005(14) -0.029(14)
C57 0.200(15) 0.185(15) 0.157(15) -0.006(12) -0.004(12) -0.032(13)
C58 0.206(15) 0.183(14) 0.158(14) -0.006(12) -0.019(12) -0.036(12)
C59 0.185(14) 0.166(14) 0.137(13) -0.005(12) -0.015(12) -0.026(12)
C60 0.130(13) 0.132(13) 0.110(12) 0.004(11) -0.012(12) -0.010(12)
C61 0.052(12) 0.100(16) 0.083(15) -0.034(13) 0.005(11) 0.003(12)
C62 0.064(11) 0.078(13) 0.067(12) -0.024(10) -0.003(9) -0.008(10)
C63 0.072(13) 0.054(12) 0.069(13) -0.031(11) -0.024(11) 0.002(11)
C64 0.056(11) 0.064(13) 0.062(13) -0.006(11) -0.007(10) -0.021(11)
C65 0.050(11) 0.080(13) 0.054(12) 0.026(11) 0.002(10) -0.004(11)
C66 0.077(17) 0.045(13) 0.060(16) -0.013(12) -0.028(13) 0.035(13)
C67 0.09(2) 0.074(19) 0.072(19) -0.008(15) -0.015(16) 0.015(17)
C68 0.041(11) 0.067(14) 0.093(15) 0.005(12) 0.005(12) -0.003(11)
C69 0.037(9) 0.067(11) 0.084(13) -0.005(11) 0.017(10) 0.023(9)
C70 0.070(13) 0.041(11) 0.070(13) 0.021(10) -0.003(11) 0.008(10)
N15 0.112(14) 0.048(10) 0.070(13) -0.024(9) 0.025(11) 0.021(10)
C71 0.110(14) 0.064(11) 0.073(13) -0.008(10) 0.011(11) 0.009(12)
C72 0.113(12) 0.085(11) 0.095(12) 0.002(10) 0.013(10) 0.013(11)
C73 0.133(13) 0.099(12) 0.100(12) 0.016(11) 0.003(11) 0.006(11)
C74 0.134(15) 0.081(13) 0.096(14) 0.021(11) -0.002(12) 0.013(12)
C75 0.072(13) 0.058(12) 0.062(13) -0.016(11) -0.005(11) 0.023(11)
C76 0.063(12) 0.048(12) 0.068(13) -0.025(10) -0.014(10) 0.004(10)
C77 0.08(2) 0.10(2) 0.09(2) -0.030(18) -0.028(16) -0.004(18)
C78 0.042(13) 0.14(3) 0.065(18) -0.008(19) 0.021(12) -0.012(17)
C79 0.075(13) 0.063(13) 0.069(14) 0.016(11) -0.002(11) 0.028(12)
C80 0.098(15) 0.068(14) 0.081(15) 0.011(12) -0.002(13) -0.025(13)
C81 0.043(11) 0.070(13) 0.067(13) -0.002(11) -0.002(10) 0.003(11)
C82 0.063(13) 0.087(15) 0.082(15) -0.001(12) 0.012(11) -0.017(12)
C83 0.067(12) 0.052(13) 0.071(14) 0.004(11) 0.005(11) 0.007(10)
C84 0.064(11) 0.070(12) 0.088(13) -0.001(11) 0.004(10) 0.002(10)
C85 0.039(9) 0.058(11) 0.051(10) -0.003(9) -0.003(8) -0.014(9)
C86 0.053(12) 0.069(13) 0.078(14) -0.004(11) 0.000(11) -0.023(11)
C87 0.077(13) 0.032(10) 0.057(12) -0.009(9) -0.031(10) 0.020(10)
C88 0.046(11) 0.044(11) 0.074(13) 0.000(10) 0.008(10) 0.010(10)
C89 0.083(14) 0.050(12) 0.067(13) 0.016(11) -0.028(11) 0.002(11)
C90 0.083(16) 0.054(14) 0.011(10) -0.008(9) 0.001(10) 0.011(12)
C91 0.059(12) 0.075(14) 0.079(14) 0.023(12) -0.001(11) 0.014(11)
C92 0.065(14) 0.036(12) 0.050(14) -0.012(10) -0.027(11) 0.014(11)
C93 0.069(13) 0.086(14) 0.049(12) -0.015(11) -0.018(10) 0.013(12)
C94 0.085(14) 0.079(14) 0.042(12) 0.001(11) -0.005(10) 0.018(12)
C95 0.035(9) 0.045(11) 0.039(10) -0.012(9) -0.001(8) 0.009(9)
N20 0.057(9) 0.056(10) 0.038(9) -0.009(8) -0.014(7) -0.014(9)
C96 0.075(12) 0.100(13) 0.058(11) -0.004(10) -0.016(10) -0.017(11)
C97 0.082(12) 0.096(13) 0.068(12) 0.003(11) -0.003(10) -0.017(11)
C98 0.081(12) 0.101(13) 0.066(12) 0.021(11) -0.011(10) -0.034(11)
C99 0.086(12) 0.077(12) 0.054(11) 0.026(10) -0.022(9) -0.045(10)
C100 0.067(12) 0.095(15) 0.060(13) -0.010(12) -0.022(10) -0.029(12)
C101 0.051(11) 0.074(13) 0.059(13) -0.002(11) 0.003(10) 0.012(11)
C102 0.057(12) 0.056(12) 0.071(13) -0.016(10) 0.011(10) 0.030(10)
C103 0.093(15) 0.032(11) 0.084(16) -0.008(11) 0.006(11) 0.006(11)
C104 0.083(13) 0.030(9) 0.074(13) -0.025(9) 0.001(9) 0.009(9)
C105 0.076(13) 0.033(10) 0.063(13) 0.002(9) 0.004(10) -0.008(10)
O1 0.066(9) 0.093(11) 0.062(10) -0.010(9) 0.011(8) -0.010(9)
C116 0.051(14) 0.10(2) 0.063(17) -0.007(15) -0.002(12) 0.002(15)
C117 0.044(11) 0.091(15) 0.064(13) 0.003(11) -0.019(10) 0.016(11)
N24 0.067(10) 0.039(9) 0.037(9) -0.009(7) -0.017(8) -0.003(8)
N22 0.101(12) 0.118(13) 0.125(13) -0.017(11) -0.021(11) -0.006(11)
C106 0.144(15) 0.118(14) 0.107(14) 0.005(13) -0.033(12) -0.002(14)
C107 0.143(13) 0.115(13) 0.104(13) 0.004(12) -0.028(11) 0.008(12)
C108 0.132(16) 0.117(15) 0.089(14) 0.010(13) -0.024(12) -0.001(13)
C109 0.124(15) 0.103(14) 0.084(14) -0.002(12) -0.014(12) 0.010(13)
C110 0.097(12) 0.119(12) 0.108(12) -0.005(11) -0.013(10) -0.006(11)
N23 0.134(13) 0.118(12) 0.119(13) -0.012(12) -0.036(11) 0.000(12)
C111 0.14(2) 0.15(2) 0.12(2) -0.032(18) -0.017(17) 0.040(19)
C112 0.126(18) 0.155(19) 0.114(17) -0.039(16) -0.014(14) 0.019(17)
C113 0.112(16) 0.141(17) 0.109(15) -0.060(15) -0.031(12) 0.011(16)
C114 0.136(15) 0.136(16) 0.117(15) -0.041(14) -0.027(12) 0.008(14)
C115 0.112(11) 0.116(11) 0.107(11) -0.016(10) -0.017(9) 0.003(10)

loop_
_atom_type_symbol
_atom_type_description
_atom_type_scat_dispersion_real
_atom_type_scat_dispersion_imag
_atom_type_scat_source
C C 0.0033 0.0016 'International Tables Vol C Tables 4.2.6.8 and 6.1.1.4'
H H 0.0000 0.0000 'International Tables Vol C Tables 4.2.6.8 and 6.1.1.4'
N N 0.0061 0.0033 'International Tables Vol C Tables 4.2.6.8 and 6.1.1.4'
O O 0.0106 0.0060 'International Tables Vol C Tables 4.2.6.8 and 6.1.1.4'
S S 0.1246 0.1234 'International Tables Vol C Tables 4.2.6.8 and 6.1.1.4'
In In -0.7276 1.3100 'International Tables Vol C Tables 4.2.6.8 and 6.1.1.4'
Ni Ni 0.3393 1.1124 'International Tables Vol C Tables 4.2.6.8 and 6.1.1.4'

loop_
_geom_angle_atom_site_label_1
_geom_angle_atom_site_label_2
_geom_angle_atom_site_label_3
_geom_angle
_geom_angle_site_symmetry_1
_geom_angle_site_symmetry_3
S2 In1 S3 115.3(2) . .
S2 In1 S4 110.0(2) . .
S3 In1 S4 116.3(2) . .
S2 In1 S1 109.2(2) . .
S3 In1 S1 99.4(2) . .
S4 In1 S1 105.4(2) . .
S5 In2 S2 109.4(2) . .
S5 In2 S6 113.3(2) . .
S2 In2 S6 108.7(2) . .
S5 In2 S7 104.5(2) . .
S2 In2 S7 109.4(2) . .
S6 In2 S7 111.35(18) . .
S3 In3 S8 110.4(2) . .
S3 In3 S6 110.0(2) . .
S8 In3 S6 110.2(2) . .
S3 In3 S9 106.0(2) . .
S8 In3 S9 111.7(2) . .
S6 In3 S9 108.42(17) . .
S10 In4 S4 110.25(19) . .
S10 In4 S9 105.3(2) . .
S4 In4 S9 112.80(19) . .
S10 In4 S7 112.52(19) . .
S4 In4 S7 105.5(2) . .
S9 In4 S7 110.69(18) . .
S35 In5 S11 101.39(19) 1_545 .
S35 In5 S5 109.9(2) 1_545 .
S11 In5 S5 116.0(2) . .
S35 In5 S12 108.2(2) 1_545 .
S11 In5 S12 112.48(19) . .
S5 In5 S12 108.42(19) . .
S13 In6 S11 108.9(2) . .
S13 In6 S14 108.05(19) . .
S11 In6 S14 112.6(2) . .
S13 In6 S6 113.3(2) . .
S11 In6 S6 106.1(2) . .
S14 In6 S6 108.00(17) . .
S12 In7 S15 110.52(18) . .
S12 In7 S7 111.38(18) . .
S15 In7 S7 106.03(18) . .
S12 In7 S14 106.12(17) . .
S15 In7 S14 111.44(19) . .
S7 In7 S14 111.45(18) . .
S16 In8 S13 113.4(2) . .
S16 In8 S17 98.84(18) . .
S13 In8 S17 113.9(2) . .
S16 In8 S8 107.82(15) . .
S13 In8 S8 113.2(2) . .
S17 In8 S8 108.6(2) . .
S17 In9 S18 109.0(2) . .
S17 In9 S14 111.76(18) . .
S18 In9 S14 107.40(19) . .
S17 In9 S9 107.09(19) . .
S18 In9 S9 113.07(18) . .
S14 In9 S9 108.59(18) . .
S19 In10 S10 110.26(18) . .
S19 In10 S18 108.24(18) . .
S10 In10 S18 112.0(2) . .
S19 In10 S15 100.80(17) . .
S10 In10 S15 111.7(2) . .
S18 In10 S15 113.25(19) . .
S21 In11 S22 110.4(2) . .
S21 In11 S20 105.7(2) . .
S22 In11 S20 102.9(2) . .
S21 In11 S23 114.4(2) . .
S22 In11 S23 116.5(2) . .
S20 In11 S23 105.5(2) . .
S24 In12 S21 108.95(18) . .
S24 In12 S26 110.7(2) . .
S21 In12 S26 109.81(18) . .
S24 In12 S25 108.6(2) . .
S21 In12 S25 108.01(19) . .
S26 In12 S25 110.71(17) . .
S27 In13 S22 109.47(19) . .
S27 In13 S28 106.49(19) . .
S22 In13 S28 112.1(2) . .
S27 In13 S25 114.21(18) . .
S22 In13 S25 105.4(2) . .
S28 In13 S25 109.30(18) . .
S29 In14 S23 112.13(19) . .
S29 In14 S26 110.73(19) . .
S23 In14 S26 107.86(19) . .
S29 In14 S28 111.56(18) . .
S23 In14 S28 107.37(19) . .
S26 In14 S28 106.95(16) . .
S19 In15 S24 110.50(19) . .
S19 In15 S30 106.47(17) . .
S24 In15 S30 112.9(2) . .
S19 In15 S31 103.26(18) . .
S24 In15 S31 108.7(2) . .
S30 In15 S31 114.59(18) . .
S32 In16 S30 111.14(18) . .
S32 In16 S25 105.63(19) . .
S30 In16 S25 110.43(18) . .
S32 In16 S33 112.37(18) . .
S30 In16 S33 107.66(17) . .
S25 In16 S33 109.63(17) . .
S34 In17 S31 109.04(18) . .
S34 In17 S26 111.51(18) . .
S31 In17 S26 107.80(19) . .
S34 In17 S33 108.11(17) . .
S31 In17 S33 110.11(17) . .
S26 In17 S33 110.27(17) . .
S35 In18 S32 103.68(18) . .
S35 In18 S36 106.5(2) . .
S32 In18 S36 113.15(19) . .
S35 In18 S27 112.0(2) . .
S32 In18 S27 111.63(19) . .
S36 In18 S27 109.65(19) . .
S37 In19 S36 108.16(19) . .
S37 In19 S33 114.36(18) . .
S36 In19 S33 109.57(17) . .
S37 In19 S28 105.09(19) . .
S36 In19 S28 110.74(18) . .
S33 In19 S28 108.85(16) . .
S38 In20 S37 97.12(18) . .
S38 In20 S34 111.96(19) . .
S37 In20 S34 116.17(18) . .
S38 In20 S29 109.80(14) . .
S37 In20 S29 108.3(2) . .
S34 In20 S29 112.47(18) . .
N1 Ni1 N5 97.2(7) . .
N1 Ni1 N6 94.1(7) . .
N5 Ni1 N6 76.4(8) . .
N1 Ni1 N3 90.9(8) . .
N5 Ni1 N3 98.0(7) . .
N6 Ni1 N3 172.9(8) . .
N1 Ni1 N2 79.6(8) . .
N5 Ni1 N2 169.7(8) . .
N6 Ni1 N2 94.0(8) . .
N3 Ni1 N2 91.9(7) . .
N1 Ni1 N4 168.7(7) . .
N5 Ni1 N4 89.7(6) . .
N6 Ni1 N4 96.3(7) . .
N3 Ni1 N4 79.2(7) . .
N2 Ni1 N4 95.1(7) . .
N12 Ni2 N7 89.1(8) . .
N12 Ni2 N11 76.6(10) . .
N7 Ni2 N11 93.1(7) . .
N12 Ni2 N9 170.1(9) . .
N7 Ni2 N9 96.9(8) . .
N11 Ni2 N9 95.3(8) . .
N12 Ni2 N8 95.7(10) . .
N7 Ni2 N8 78.9(7) . .
N11 Ni2 N8 169.1(8) . .
N9 Ni2 N8 93.2(8) . .
N12 Ni2 N10 91.3(9) . .
N7 Ni2 N10 175.5(8) . .
N11 Ni2 N10 91.4(8) . .
N9 Ni2 N10 83.3(9) . .
N8 Ni2 N10 96.5(8) . .
N13 Ni3 N14 80.4(7) . .
N13 Ni3 N15 96.2(8) . .
N14 Ni3 N15 93.4(7) . .
N13 Ni3 N18 91.3(7) . .
N14 Ni3 N18 91.6(7) . .
N15 Ni3 N18 171.6(8) . .
N13 Ni3 N17 94.6(7) . .
N14 Ni3 N17 169.4(7) . .
N15 Ni3 N17 96.3(8) . .
N18 Ni3 N17 79.2(7) . .
N13 Ni3 N16 173.5(8) . .
N14 Ni3 N16 96.0(7) . .
N15 Ni3 N16 78.6(8) . .
N18 Ni3 N16 94.2(6) . .
N17 Ni3 N16 89.8(7) . .
N20 Ni4 N20 92.0(10) 2_656 .
N20 Ni4 N21 93.7(6) 2_656 2_656
N20 Ni4 N21 174.2(6) . 2_656
N20 Ni4 N21 174.2(6) 2_656 .
N20 Ni4 N21 93.7(6) . .
N21 Ni4 N21 80.5(7) 2_656 .
N20 Ni4 N19 77.3(6) 2_656 .
N20 Ni4 N19 94.9(6) . .
N21 Ni4 N19 86.6(5) 2_656 .
N21 Ni4 N19 102.0(6) . .
N20 Ni4 N19 94.9(6) 2_656 2_656
N20 Ni4 N19 77.3(6) . 2_656
N21 Ni4 N19 102.0(6) 2_656 2_656
N21 Ni4 N19 86.6(5) . 2_656
N19 Ni4 N19 168.9(9) . 2_656
In2 S2 In1 104.0(2) . .
In3 S3 In1 105.5(2) . .
In4 S4 In1 103.52(19) . .
In2 S5 In5 105.9(2) . .
In3 S6 In2 111.2(2) . .
In3 S6 In6 107.9(2) . .
In2 S6 In6 110.3(2) . .
In7 S7 In2 107.68(19) . .
In7 S7 In4 107.7(2) . .
In2 S7 In4 108.1(2) . .
In3 S8 In8 106.0(2) . .
In4 S9 In9 109.70(19) . .
In4 S9 In3 111.6(2) . .
In9 S9 In3 108.33(19) . .
In4 S10 In10 107.1(2) . .
In6 S11 In5 106.4(2) . .
In7 S12 In5 106.80(19) . .
In6 S13 In8 106.6(2) . .
In9 S14 In6 109.8(2) . .
In9 S14 In7 109.57(19) . .
In6 S14 In7 109.9(2) . .
In7 S15 In10 106.5(2) . .
In8 S16 In8 118.5(3) 2_455 .
In9 S17 In8 108.1(2) . .
In9 S18 In10 105.2(2) . .
In15 S19 In10 111.1(2) . .
In12 S21 In11 104.27(19) . .
In13 S22 In11 105.0(2) . .
In14 S23 In11 106.4(2) . .
In12 S24 In15 106.8(2) . .
In16 S25 In13 109.2(2) . .
In16 S25 In12 108.3(2) . .
In13 S25 In12 109.2(2) . .
In17 S26 In12 108.38(19) . .
In17 S26 In14 109.1(2) . .
In12 S26 In14 111.80(19) . .
In13 S27 In18 105.92(19) . .
In13 S28 In14 112.89(19) . .
In13 S28 In19 108.93(18) . .
In14 S28 In19 108.94(19) . .
In14 S29 In20 105.05(19) . .
In16 S30 In15 106.66(19) . .
In17 S31 In15 107.04(19) . .
In16 S32 In18 108.6(2) . .
In17 S33 In16 110.58(18) . .
In17 S33 In19 108.40(18) . .
In16 S33 In19 108.83(18) . .
In17 S34 In20 106.33(19) . .
In5 S35 In18 109.7(2) 1_565 .
In19 S36 In18 106.7(2) . .
In19 S37 In20 106.8(2) . .
In20 S38 In20 118.6(3) . 2_456
C20 N4 C16 122.2(18) . .
C20 N4 Ni1 115.5(12) . .
C16 N4 Ni1 122.2(14) . .
C26 N6 C30 118(2) . .
C26 N6 Ni1 127.5(17) . .
C30 N6 Ni1 114.0(15) . .
C31 N7 C35 113(2) . .
C31 N7 Ni2 134.3(17) . .
C35 N7 Ni2 112.8(15) . .
C40 N8 C36 119(2) . .
C40 N8 Ni2 117.9(15) . .
C36 N8 Ni2 123.1(15) . .
C46 N10 C50 120(2) . .
C46 N10 Ni2 128(2) . .
C50 N10 Ni2 111.4(16) . .
C65 N13 C61 116.2(19) . .
C65 N13 Ni3 116.7(15) . .
C61 N13 Ni3 127.1(16) . .
C66 N14 C70 113.0(19) . .
C66 N14 Ni3 128.9(15) . .
C70 N14 Ni3 117.2(13) . .
C76 N16 C80 118(2) . .
C76 N16 Ni3 128.6(15) . .
C80 N16 Ni3 112.9(15) . .
C81 N17 C85 125(2) . .
C81 N17 Ni3 123.3(16) . .
C85 N17 Ni3 111.2(14) . .
C86 N18 C90 115.9(19) . .
C86 N18 Ni3 127.4(17) . .
C90 N18 Ni3 114.5(12) . .
C91 N19 C95 115.5(19) . .
C91 N19 Ni4 127.5(16) . .
C95 N19 Ni4 116.9(13) . .
C101 N21 C105 116.4(15) . .
C101 N21 Ni4 125.8(14) . .
C105 N21 Ni4 114.4(9) . .
C5 N1 C1 117.8(18) . .
C5 N1 Ni1 119.4(16) . .
C1 N1 Ni1 122.3(14) . .
N1 C1 C2 121.8(18) . .
N1 C1 H1 119.1 . .
C2 C1 H1 119.1 . .
C3 C2 C1 113(2) . .
C3 C2 H2 123.2 . .
C1 C2 H2 123.3 . .
C2 C3 C4 127(2) . .
C2 C3 H3 116.6 . .
C4 C3 H3 116.6 . .
C5 C4 C3 111(2) . .
C5 C4 H4 124.3 . .
C3 C4 H4 124.3 . .
N1 C5 C4 128(2) . .
N1 C5 C10 112(2) . .
C4 C5 C10 119(2) . .
C6 N2 C10 120(2) . .
C6 N2 Ni1 128.1(16) . .
C10 N2 Ni1 112.2(16) . .
C7 C6 N2 125(2) . .
C7 C6 H6 117.6 . .
N2 C6 H6 117.6 . .
C6 C7 C8 120(3) . .
C6 C7 H7 119.9 . .
C8 C7 H7 119.9 . .
C7 C8 C9 116(3) . .
C7 C8 H8 122.0 . .
C9 C8 H8 122.0 . .
C8 C9 C10 123(3) . .
C8 C9 H9 118.3 . .
C10 C9 H9 118.3 . .
N2 C10 C9 116(2) . .
N2 C10 C5 116(2) . .
C9 C10 C5 128(2) . .
C11 N3 C15 117(2) . .
C11 N3 Ni1 131.1(17) . .
C15 N3 Ni1 111.4(13) . .
N3 C11 C12 123(2) . .
N3 C11 H11 118.7 . .
C12 C11 H11 118.7 . .
C13 C12 C11 119(2) . .
C13 C12 H12 120.6 . .
C11 C12 H12 120.5 . .
C12 C13 C14 123(2) . .
C12 C13 H13 118.5 . .
C14 C13 H13 118.5 . .
C13 C14 C15 117(2) . .
C13 C14 H14 121.7 . .
C15 C14 H14 121.7 . .
N3 C15 C20 120(2) . .
N3 C15 C14 122(2) . .
C20 C15 C14 119(2) . .
N4 C16 C17 120(2) . .
N4 C16 H16 120.0 . .
C17 C16 H16 120.0 . .
C16 C17 C18 117.1(18) . .
C16 C17 H17 121.4 . .
C18 C17 H17 121.4 . .
C19 C18 C17 118.0(18) . .
C19 C18 H18 121.0 . .
C17 C18 H18 121.0 . .
C18 C19 C20 126(2) . .
C18 C19 H19 117.2 . .
C20 C19 H19 117.2 . .
N4 C20 C19 116.5(18) . .
N4 C20 C15 114.0(19) . .
C19 C20 C15 129(2) . .
C25 N5 C21 118.5(19) . .
C25 N5 Ni1 117.5(17) . .
C21 N5 Ni1 123.9(14) . .
C22 C21 N5 120(2) . .
C22 C21 H21 120.2 . .
N5 C21 H21 120.2 . .
C23 C22 C21 118(3) . .
C23 C22 H22 120.8 . .
C21 C22 H22 120.8 . .
C24 C23 C22 121(3) . .
C24 C23 H23 119.7 . .
C22 C23 H23 119.7 . .
C23 C24 C25 120(3) . .
C23 C24 H24 119.8 . .
C25 C24 H24 119.8 . .
N5 C25 C30 116(2) . .
N5 C25 C24 122(2) . .
C30 C25 C24 122(3) . .
N6 C26 C27 119(2) . .
N6 C26 H26 120.5 . .
C27 C26 H26 120.5 . .
C28 C27 C26 121(3) . .
C28 C27 H27 119.4 . .
C26 C27 H27 119.4 . .
C29 C28 C27 120(3) . .
C29 C28 H28 120.1 . .
C27 C28 H28 120.1 . .
C28 C29 C30 123(3) . .
C28 C29 H29 118.7 . .
C30 C29 H29 118.7 . .
C25 C30 N6 115(2) . .
C25 C30 C29 126(3) . .
N6 C30 C29 118(2) . .
N7 C31 C32 135(3) . .
N7 C31 H31 112.3 . .
C32 C31 H31 112.3 . .
C31 C32 C33 115(2) . .
C31 C32 H32 122.7 . .
C33 C32 H32 122.7 . .
C34 C33 C32 110(2) . .
C34 C33 H33 124.8 . .
C32 C33 H33 124.8 . .
C33 C34 C35 131(3) . .
C33 C34 H34 114.3 . .
C35 C34 H34 114.3 . .
C34 C35 C40 128(2) . .
C34 C35 N7 115(2) . .
C40 C35 N7 117.6(19) . .
N8 C36 C37 115(2) . .
N8 C36 H36 122.6 . .
C37 C36 H36 122.6 . .
C38 C37 C36 127(3) . .
C38 C37 H37 116.3 . .
C36 C37 H37 116.3 . .
C37 C38 C39 113(3) . .
C37 C38 H38 123.6 . .
C39 C38 H38 123.6 . .
C40 C39 C38 120(2) . .
C40 C39 H39 119.9 . .
C38 C39 H39 119.9 . .
N8 C40 C39 123(2) . .
N8 C40 C35 113(2) . .
C39 C40 C35 124(2) . .
C41 N9 C45 112(2) . .
C41 N9 Ni2 131.9(17) . .
C45 N9 Ni2 115.3(17) . .
C42 C41 N9 122(3) . .
C42 C41 H41 118.8 . .
N9 C41 H41 118.8 . .
C41 C42 C43 126(3) . .
C41 C42 H42 117.1 . .
C43 C42 H42 117.1 . .
C42 C43 C44 119(3) . .
C42 C43 H43 120.3 . .
C44 C43 H43 120.4 . .
C45 C44 C43 119(3) . .
C45 C44 H44 120.6 . .
C43 C44 H44 120.6 . .
C44 C45 N9 121(3) . .
C44 C45 C50 128(3) . .
N9 C45 C50 111(2) . .
N10 C46 C47 113(3) . .
N10 C46 H46 123.5 . .
C47 C46 H46 123.5 . .
C48 C47 C46 123(4) . .
C48 C47 H47 118.7 . .
C46 C47 H47 118.7 . .
C47 C48 C49 132(4) . .
C47 C48 H48 113.9 . .
C49 C48 H48 113.9 . .
C50 C49 C48 100(3) . .
C50 C49 H49 130.0 . .
C48 C49 H49 130.0 . .
N10 C50 C49 129(3) . .
N10 C50 C45 119(2) . .
C49 C50 C45 112(3) . .
C51 N11 C55 112(2) . .
C51 N11 Ni2 129(2) . .
C55 N11 Ni2 119.1(16) . .
N11 C51 C52 128(3) . .
N11 C51 H51 116.2 . .
C52 C51 H51 116.2 . .
C53 C52 C51 114(3) . .
C53 C52 H52 123.2 . .
C51 C52 H52 123.2 . .
C52 C53 C54 123(3) . .
C52 C53 H53 118.6 . .
C54 C53 H53 118.6 . .
C55 C54 C53 113(3) . .
C55 C54 H54 123.4 . .
C53 C54 H54 123.4 . .
C54 C55 N11 131(3) . .
C54 C55 C60 122(3) . .
N11 C55 C60 106(2) . .
C60 N12 C56 115(3) . .
C60 N12 Ni2 120(3) . .
C56 N12 Ni2 125(3) . .
N12 C56 C57 136(4) . .
N12 C56 H56 112.0 . .
C57 C56 H56 112.0 . .
C56 C57 C58 94(4) . .
C56 C57 H57 132.8 . .
C58 C57 H57 132.8 . .
C59 C58 C57 143(4) . .
C59 C58 H58 108.6 . .
C57 C58 H58 108.6 . .
C58 C59 C60 94(3) . .
C58 C59 H59 132.8 . .
C60 C59 H59 132.8 . .
N12 C60 C55 118(3) . .
N12 C60 C59 136(3) . .
C55 C60 C59 105(3) . .
N13 C61 C62 127(2) . .
N13 C61 H61 116.5 . .
C62 C61 H61 116.5 . .
C63 C62 C61 113(2) . .
C63 C62 H62 123.7 . .
C61 C62 H62 123.7 . .
C64 C63 C62 127(2) . .
C64 C63 H63 116.4 . .
C62 C63 H63 116.4 . .
C63 C64 C65 112.4(18) . .
C63 C64 H64 123.8 . .
C65 C64 H64 123.8 . .
N13 C65 C64 123.8(19) . .
N13 C65 C70 116.3(19) . .
C64 C65 C70 119.6(18) . .
N14 C66 C67 123(2) . .
N14 C66 H66 118.3 . .
C67 C66 H66 118.3 . .
C68 C67 C66 115(2) . .
C68 C67 H67 122.3 . .
C66 C67 H67 122.3 . .
C69 C68 C67 124(3) . .
C69 C68 H68 118.1 . .
C67 C68 H68 118.1 . .
C68 C69 C70 118(2) . .
C68 C69 H69 121.0 . .
C70 C69 H69 121.0 . .
C69 C70 N14 126(2) . .
C69 C70 C65 125(2) . .
N14 C70 C65 108.9(18) . .
C75 N15 C71 114(2) . .
C75 N15 Ni3 118.6(14) . .
C71 N15 Ni3 127.0(18) . .
C72 C71 N15 127(3) . .
C72 C71 H71 116.3 . .
N15 C71 H71 116.3 . .
C71 C72 C73 109(3) . .
C71 C72 H72 125.6 . .
C73 C72 H72 125.6 . .
C74 C73 C72 131(3) . .
C74 C73 H73 114.6 . .
C72 C73 H73 114.6 . .
C73 C74 C75 109(3) . .
C73 C74 H74 125.4 . .
C75 C74 H74 125.5 . .
N15 C75 C74 130(2) . .
N15 C75 C80 113(2) . .
C74 C75 C80 117(2) . .
N16 C76 C77 125(2) . .
N16 C76 H76 117.7 . .
C77 C76 H76 117.7 . .
C78 C77 C76 118(3) . .
C78 C77 H77 121.2 . .
C76 C77 H77 121.2 . .
C77 C78 C79 121(2) . .
C77 C78 H78 119.4 . .
C79 C78 H78 119.4 . .
C80 C79 C78 113(2) . .
C80 C79 H79 123.6 . .
C78 C79 H79 123.6 . .
N16 C80 C79 124(2) . .
N16 C80 C75 117(2) . .
C79 C80 C75 119(2) . .
N17 C81 C82 122(2) . .
N17 C81 H81 119.1 . .
C82 C81 H81 119.1 . .
C83 C82 C81 117(2) . .
C83 C82 H82 121.6 . .
C81 C82 H82 121.6 . .
C82 C83 C84 116(2) . .
C82 C83 H83 122.1 . .
C84 C83 H83 122.1 . .
C85 C84 C83 124(2) . .
C85 C84 H84 117.9 . .
C83 C84 H84 117.9 . .
C84 C85 C90 125(2) . .
C84 C85 N17 116(2) . .
C90 C85 N17 119.2(19) . .
N18 C86 C87 122(2) . .
N18 C86 H86 119.2 . .
C87 C86 H86 119.2 . .
C88 C87 C86 121(2) . .
C88 C87 H87 119.6 . .
C86 C87 H87 119.6 . .
C87 C88 C89 120(2) . .
C87 C88 H88 120.2 . .
C89 C88 H88 120.2 . .
C88 C89 C90 123(3) . .
C88 C89 H89 118.7 . .
C90 C89 H89 118.7 . .
C89 C90 C85 129(2) . .
C89 C90 N18 119(2) . .
C85 C90 N18 112.4(18) . .
C92 C91 N19 126(2) . .
C92 C91 H91 117.2 . .
N19 C91 H91 117.2 . .
C93 C92 C91 114(2) . .
C93 C92 H92 122.9 . .
C91 C92 H92 122.9 . .
C94 C93 C92 124(2) . .
C94 C93 H93 117.8 . .
C92 C93 H93 117.8 . .
C93 C94 C95 121(2) . .
C93 C94 H94 119.6 . .
C95 C94 H94 119.6 . .
N19 C95 C94 118.8(19) . .
N19 C95 C100 115.1(17) . 2_656
C94 C95 C100 125.2(19) . 2_656
C96 N20 C100 116.9(17) . .
C96 N20 Ni4 124.1(14) . .
C100 N20 Ni4 118.7(13) . .
N20 C96 C97 120(2) . .
N20 C96 H96 119.9 . .
C97 C96 H96 119.9 . .
C96 C97 C98 115(2) . .
C96 C97 H97 122.6 . .
C98 C97 H97 122.6 . .
C99 C98 C97 125(2) . .
C99 C98 H98 117.4 . .
C97 C98 H98 117.4 . .
C98 C99 C100 120(2) . .
C98 C99 H99 120.0 . .
C100 C99 H99 120.0 . .
C99 C100 N20 121.8(18) . .
C99 C100 C95 125.1(18) . 2_656
N20 C100 C95 109.2(17) . 2_656
N21 C101 C102 120(2) . .
N21 C101 H101 120.0 . .
C102 C101 H101 120.0 . .
C103 C102 C101 119(2) . .
C103 C102 H102 120.4 . .
C101 C102 H102 120.4 . .
C102 C103 C104 123(2) . .
C102 C103 H103 118.4 . .
C104 C103 H103 118.4 . .
C105 C104 C103 116(2) . .
C105 C104 H104 122.0 . .
C103 C104 H104 122.0 . .
C104 C105 N21 124.7(14) . .
C104 C105 C105 121.9(12) . 2_656
N21 C105 C105 112.9(8) . 2_656
C116 O1 H1A 109.5 . .
O1 C116 C117 103.9(17) . .
O1 C116 H11A 111.0 . .
C117 C116 H11A 111.0 . .
O1 C116 H11B 111.0 . .
C117 C116 H11B 111.0 . .
H11A C116 H11B 109.0 . .
N24 C117 C116 109.6(19) . .
N24 C117 H11C 109.7 . .
C116 C117 H11C 109.7 . .
N24 C117 H11D 109.8 . .
C116 C117 H11D 109.8 . .
H11C C117 H11D 108.2 . .
C117 N24 H24A 120.0 . .
C117 N24 H24B 120.0 . .
H24A N24 H24B 120.0 . .
C110 N22 C106 110(2) . .
C107 C106 N22 117(3) . .
C107 C106 H106 121.4 . .
N22 C106 H106 121.4 . .
C106 C107 C108 125(3) . .
C106 C107 H107 117.5 . .
C108 C107 H107 117.5 . .
C109 C108 C107 121(3) . .
C109 C108 H108 119.3 . .
C107 C108 H108 119.3 . .
C108 C109 C110 120(3) . .
C108 C109 H109 120.1 . .
C110 C109 H109 120.1 . .
C109 C110 C115 123(3) . .
C109 C110 N22 124(3) . .
C115 C110 N22 112(3) . .
C111 N23 C115 112(3) . .
C112 C111 N23 129(3) . .
C112 C111 H111 115.4 . .
N23 C111 H111 115.4 . .
C113 C112 C111 116(3) . .
C113 C112 H112 121.9 . .
C111 C112 H112 121.9 . .
C112 C113 C114 117(3) . .
C112 C113 H113 121.5 . .
C114 C113 H113 121.5 . .
C113 C114 C115 126(3) . .
C113 C114 H114 117.2 . .
C115 C114 H114 117.2 . .
C114 C115 C110 120(3) . .
C114 C115 N23 118(3) . .
C110 C115 N23 122(3) . .

loop_
_geom_bond_atom_site_label_1
_geom_bond_atom_site_label_2
_geom_bond_distance
_geom_bond_site_symmetry_2
In1 S2 2.451(6) .
In1 S3 2.459(6) .
In1 S4 2.465(6) .
In1 S1 2.483(6) .
In2 S5 2.419(6) .
In2 S2 2.421(6) .
In2 S6 2.500(5) .
In2 S7 2.506(5) .
In3 S3 2.422(6) .
In3 S8 2.432(6) .
In3 S6 2.494(6) .
In3 S9 2.511(5) .
In4 S10 2.413(6) .
In4 S4 2.419(5) .
In4 S9 2.498(5) .
In4 S7 2.517(5) .
In5 S35 2.424(6) 1_545
In5 S11 2.442(5) .
In5 S5 2.454(6) .
In5 S12 2.476(5) .
In6 S13 2.385(5) .
In6 S11 2.406(6) .
In6 S14 2.508(6) .
In6 S6 2.518(6) .
In7 S12 2.415(5) .
In7 S15 2.424(5) .
In7 S7 2.501(5) .
In7 S14 2.508(5) .
In8 S16 2.421(4) .
In8 S13 2.444(6) .
In8 S17 2.450(6) .
In8 S8 2.460(6) .
In9 S17 2.393(5) .
In9 S18 2.409(5) .
In9 S14 2.487(5) .
In9 S9 2.502(5) .
In10 S19 2.441(5) .
In10 S10 2.448(6) .
In10 S18 2.459(5) .
In10 S15 2.460(6) .
In11 S21 2.438(5) .
In11 S22 2.441(6) .
In11 S20 2.456(6) .
In11 S23 2.463(6) .
In12 S24 2.411(5) .
In12 S21 2.415(5) .
In12 S26 2.493(6) .
In12 S25 2.529(6) .
In13 S27 2.398(5) .
In13 S22 2.410(5) .
In13 S28 2.499(5) .
In13 S25 2.503(5) .
In14 S29 2.394(5) .
In14 S23 2.424(5) .
In14 S26 2.513(5) .
In14 S28 2.521(5) .
In15 S19 2.432(5) .
In15 S24 2.435(5) .
In15 S30 2.454(5) .
In15 S31 2.470(5) .
In16 S32 2.395(5) .
In16 S30 2.406(5) .
In16 S25 2.499(5) .
In16 S33 2.510(5) .
In17 S34 2.388(5) .
In17 S31 2.402(5) .
In17 S26 2.472(5) .
In17 S33 2.506(5) .
In18 S35 2.431(5) .
In18 S32 2.461(5) .
In18 S36 2.479(6) .
In18 S27 2.489(5) .
In19 S37 2.370(6) .
In19 S36 2.396(5) .
In19 S33 2.512(5) .
In19 S28 2.525(5) .
In20 S38 2.419(4) .
In20 S37 2.453(5) .
In20 S34 2.462(5) .
In20 S29 2.481(5) .
Ni1 N1 2.021(16) .
Ni1 N5 2.042(16) .
Ni1 N6 2.051(18) .
Ni1 N3 2.065(17) .
Ni1 N2 2.072(17) .
Ni1 N4 2.102(15) .
Ni2 N12 1.96(3) .
Ni2 N7 1.996(16) .
Ni2 N11 2.05(2) .
Ni2 N9 2.06(2) .
Ni2 N8 2.073(18) .
Ni2 N10 2.137(15) .
Ni3 N13 1.987(17) .
Ni3 N14 2.010(17) .
Ni3 N15 2.044(19) .
Ni3 N18 2.079(18) .
Ni3 N17 2.102(17) .
Ni3 N16 2.116(17) .
Ni4 N20 2.002(16) 2_656
Ni4 N20 2.002(16) .
Ni4 N21 2.097(13) 2_656
Ni4 N21 2.097(13) .
Ni4 N19 2.112(16) .
Ni4 N19 2.112(16) 2_656
S16 In8 2.421(4) 2_455
S35 In5 2.424(6) 1_565
S38 In20 2.419(4) 2_456
N4 C20 1.31(2) .
N4 C16 1.37(2) .
N6 C26 1.37(3) .
N6 C30 1.40(3) .
N7 C31 1.28(3) .
N7 C35 1.43(3) .
N8 C40 1.31(3) .
N8 C36 1.41(2) .
N10 C46 1.29(3) .
N10 C50 1.40(3) .
N13 C65 1.34(2) .
N13 C61 1.35(3) .
N14 C66 1.29(3) .
N14 C70 1.40(2) .
N16 C76 1.27(2) .
N16 C80 1.39(3) .
N17 C81 1.24(2) .
N17 C85 1.41(2) .
N18 C86 1.28(3) .
N18 C90 1.44(2) .
N19 C91 1.34(2) .
N19 C95 1.35(2) .
N21 C101 1.34(2) .
N21 C105 1.46(2) .
N1 C5 1.31(3) .
N1 C1 1.37(2) .
C1 C2 1.55(3) .
C1 H1 0.9400 .
C2 C3 1.30(3) .
C2 H2 0.9400 .
C3 C4 1.49(3) .
C3 H3 0.9400 .
C4 C5 1.41(3) .
C4 H4 0.9400 .
C5 C10 1.51(3) .
N2 C6 1.35(3) .
N2 C10 1.40(3) .
C6 C7 1.35(3) .
C6 H6 0.9400 .
C7 C8 1.38(3) .
C7 H7 0.9400 .
C8 C9 1.41(4) .
C8 H8 0.9400 .
C9 C10 1.43(3) .
C9 H9 0.9400 .
N3 C11 1.33(2) .
N3 C15 1.37(3) .
C11 C12 1.48(3) .
C11 H11 0.9400 .
C12 C13 1.27(3) .
C12 H12 0.9400 .
C13 C14 1.39(3) .
C13 H13 0.9400 .
C14 C15 1.47(3) .
C14 H14 0.9400 .
C15 C20 1.44(3) .
C16 C17 1.37(2) .
C16 H16 0.9400 .
C17 C18 1.44(3) .
C17 H17 0.9400 .
C18 C19 1.27(3) .
C18 H18 0.9400 .
C19 C20 1.39(3) .
C19 H19 0.9400 .
N5 C25 1.30(3) .
N5 C21 1.42(3) .
C21 C22 1.39(3) .
C21 H21 0.9400 .
C22 C23 1.39(3) .
C22 H22 0.9400 .
C23 C24 1.31(4) .
C23 H23 0.9400 .
C24 C25 1.40(3) .
C24 H24 0.9400 .
C25 C30 1.36(3) .
C26 C27 1.44(3) .
C26 H26 0.9400 .
C27 C28 1.37(3) .
C27 H27 0.9400 .
C28 C29 1.25(3) .
C28 H28 0.9400 .
C29 C30 1.46(3) .
C29 H29 0.9400 .
C31 C32 1.31(3) .
C31 H31 0.9400 .
C32 C33 1.51(3) .
C32 H32 0.9400 .
C33 C34 1.33(3) .
C33 H33 0.9400 .
C34 C35 1.38(3) .
C34 H34 0.9400 .
C35 C40 1.42(3) .
C36 C37 1.422(17) .
C36 H36 0.9400 .
C37 C38 1.30(3) .
C37 H37 0.9400 .
C38 C39 1.405(17) .
C38 H38 0.9400 .
C39 C40 1.40(3) .
C39 H39 0.9400 .
N9 C41 1.42(3) .
N9 C45 1.48(3) .
C41 C42 1.26(3) .
C41 H41 0.9400 .
C42 C43 1.29(3) .
C42 H42 0.9400 .
C43 C44 1.39(4) .
C43 H43 0.9400 .
C44 C45 1.33(3) .
C44 H44 0.9400 .
C45 C50 1.59(4) .
C46 C47 1.42(4) .
C46 H46 0.9400 .
C47 C48 1.15(4) .
C47 H47 0.9400 .
C48 C49 1.49(4) .
C48 H48 0.9400 .
C49 C50 1.41(3) .
C49 H49 0.9400 .
N11 C51 1.32(3) .
N11 C55 1.40(3) .
C51 C52 1.48(3) .
C51 H51 0.9400 .
C52 C53 1.38(4) .
C52 H52 0.9400 .
C53 C54 1.47(4) .
C53 H53 0.9400 .
C54 C55 1.34(4) .
C54 H54 0.9400 .
C55 C60 1.50(4) .
N12 C60 1.27(3) .
N12 C56 1.28(3) .
C56 C57 1.50(3) .
C56 H56 0.9400 .
C57 C58 1.51(2) .
C57 H57 0.9400 .
C58 C59 1.50(2) .
C58 H58 0.9400 .
C59 C60 1.51(2) .
C59 H59 0.9400 .
C61 C62 1.43(3) .
C61 H61 0.9400 .
C62 C63 1.395(17) .
C62 H62 0.9400 .
C63 C64 1.356(16) .
C63 H63 0.9400 .
C64 C65 1.52(3) .
C64 H64 0.9400 .
C65 C70 1.529(17) .
C66 C67 1.44(3) .
C66 H66 0.9400 .
C67 C68 1.34(3) .
C67 H67 0.9400 .
C68 C69 1.28(3) .
C68 H68 0.9400 .
C69 C70 1.32(3) .
C69 H69 0.9400 .
N15 C75 1.37(3) .
N15 C71 1.42(3) .
C71 C72 1.33(3) .
C71 H71 0.9400 .
C72 C73 1.52(4) .
C72 H72 0.9400 .
C73 C74 1.33(4) .
C73 H73 0.9400 .
C74 C75 1.37(3) .
C74 H74 0.9400 .
C75 C80 1.475(17) .
C76 C77 1.43(3) .
C76 H76 0.9400 .
C77 C78 1.37(3) .
C77 H77 0.9400 .
C78 C79 1.47(3) .
C78 H78 0.9400 .
C79 C80 1.43(3) .
C79 H79 0.9400 .
C81 C82 1.46(3) .
C81 H81 0.9400 .
C82 C83 1.38(3) .
C82 H82 0.9400 .
C83 C84 1.480(17) .
C83 H83 0.9400 .
C84 C85 1.29(3) .
C84 H84 0.9400 .
C85 C90 1.38(3) .
C86 C87 1.45(3) .
C86 H86 0.9400 .
C87 C88 1.27(3) .
C87 H87 0.9400 .
C88 C89 1.31(3) .
C88 H88 0.9400 .
C89 C90 1.37(3) .
C89 H89 0.9400 .
C91 C92 1.32(3) .
C91 H91 0.9400 .
C92 C93 1.32(3) .
C92 H92 0.9400 .
C93 C94 1.26(3) .
C93 H93 0.9400 .
C94 C95 1.35(2) .
C94 H94 0.9400 .
C95 C100 1.48(3) 2_656
N20 C96 1.44(2) .
N20 C100 1.463(16) .
C96 C97 1.44(3) .
C96 H96 0.9400 .
C97 C98 1.467(17) .
C97 H97 0.9400 .
C98 C99 1.30(3) .
C98 H98 0.9400 .
C99 C100 1.34(3) .
C99 H99 0.9400 .
C100 C95 1.48(3) 2_656
C101 C102 1.47(3) .
C101 H101 0.9400 .
C102 C103 1.35(3) .
C102 H102 0.9400 .
C103 C104 1.39(3) .
C103 H103 0.9400 .
C104 C105 1.35(2) .
C104 H104 0.9400 .
C105 C105 1.510(18) 2_656
O1 C116 1.40(2) .
O1 H1A 0.8300 .
C116 C117 1.61(3) .
C116 H11A 0.9800 .
C116 H11B 0.9800 .
C117 N24 1.41(2) .
C117 H11C 0.9800 .
C117 H11D 0.9800 .
N24 H24A 0.8700 .
N24 H24B 0.8700 .
N22 C110 1.52(3) .
N22 C106 1.55(3) .
C106 C107 1.34(2) .
C106 H106 0.9400 .
C107 C108 1.35(2) .
C107 H107 0.9400 .
C108 C109 1.334(19) .
C108 H108 0.9400 .
C109 C110 1.35(2) .
C109 H109 0.9400 .
C110 C115 1.417(19) .
N23 C111 1.43(3) .
N23 C115 1.44(3) .
C111 C112 1.394(19) .
C111 H111 0.9400 .
C112 C113 1.389(19) .
C112 H112 0.9400 .
C113 C114 1.397(18) .
C113 H113 0.9400 .
C114 C115 1.415(18) .
C114 H114 0.9400 .

loop_
_geom_torsion_atom_site_label_1
_geom_torsion_atom_site_label_2
_geom_torsion_atom_site_label_3
_geom_torsion_atom_site_label_4
_geom_torsion
_geom_torsion_site_symmetry_1
_geom_torsion_site_symmetry_4
S5 In2 S2 In1 -175.1(2) . .
S6 In2 S2 In1 60.7(3) . .
S7 In2 S2 In1 -61.2(3) . .
S3 In1 S2 In2 -65.9(3) . .
S4 In1 S2 In2 68.0(3) . .
S1 In1 S2 In2 -176.8(2) . .
S8 In3 S3 In1 -177.4(2) . .
S6 In3 S3 In1 -55.6(3) . .
S9 In3 S3 In1 61.4(3) . .
S2 In1 S3 In3 63.4(3) . .
S4 In1 S3 In3 -67.6(3) . .
S1 In1 S3 In3 179.9(3) . .
S10 In4 S4 In1 -170.8(2) . .
S9 In4 S4 In1 -53.5(3) . .
S7 In4 S4 In1 67.5(2) . .
S2 In1 S4 In4 -72.6(3) . .
S3 In1 S4 In4 60.8(3) . .
S1 In1 S4 In4 169.8(2) . .
S2 In2 S5 In5 -172.5(2) . .
S6 In2 S5 In5 -51.0(3) . .
S7 In2 S5 In5 70.4(2) . .
S35 In5 S5 In2 171.0(2) 1_545 .
S11 In5 S5 In2 56.7(3) . .
S12 In5 S5 In2 -70.9(3) . .
S3 In3 S6 In2 58.4(3) . .
S8 In3 S6 In2 -179.6(2) . .
S9 In3 S6 In2 -57.1(2) . .
S3 In3 S6 In6 179.4(2) . .
S8 In3 S6 In6 -58.6(2) . .
S9 In3 S6 In6 63.9(2) . .
S5 In2 S6 In3 176.9(2) . .
S2 In2 S6 In3 -61.2(3) . .
S7 In2 S6 In3 59.4(3) . .
S5 In2 S6 In6 57.3(3) . .
S2 In2 S6 In6 179.2(2) . .
S7 In2 S6 In6 -60.1(3) . .
S13 In6 S6 In3 57.2(3) . .
S11 In6 S6 In3 176.61(19) . .
S14 In6 S6 In3 -62.4(2) . .
S13 In6 S6 In2 178.8(2) . .
S11 In6 S6 In2 -61.8(2) . .
S14 In6 S6 In2 59.2(2) . .
S12 In7 S7 In2 60.0(2) . .
S15 In7 S7 In2 -179.7(2) . .
S14 In7 S7 In2 -58.3(2) . .
S12 In7 S7 In4 176.31(18) . .
S15 In7 S7 In4 -63.4(2) . .
S14 In7 S7 In4 58.0(2) . .
S5 In2 S7 In7 -64.7(2) . .
S2 In2 S7 In7 178.2(2) . .
S6 In2 S7 In7 58.0(2) . .
S5 In2 S7 In4 179.3(2) . .
S2 In2 S7 In4 62.2(3) . .
S6 In2 S7 In4 -58.1(2) . .
S10 In4 S7 In7 59.2(2) . .
S4 In4 S7 In7 179.4(2) . .
S9 In4 S7 In7 -58.3(2) . .
S10 In4 S7 In2 175.22(19) . .
S4 In4 S7 In2 -64.6(2) . .
S9 In4 S7 In2 57.7(2) . .
S3 In3 S8 In8 -176.9(2) . .
S6 In3 S8 In8 61.4(3) . .
S9 In3 S8 In8 -59.2(3) . .
S16 In8 S8 In3 169.8(2) . .
S13 In8 S8 In3 -64.0(3) . .
S17 In8 S8 In3 63.6(3) . .
S10 In4 S9 In9 -60.9(2) . .
S4 In4 S9 In9 178.8(2) . .
S7 In4 S9 In9 60.9(2) . .
S10 In4 S9 In3 179.0(2) . .
S4 In4 S9 In3 58.7(3) . .
S7 In4 S9 In3 -59.2(2) . .
S17 In9 S9 In4 178.5(2) . .
S18 In9 S9 In4 58.4(3) . .
S14 In9 S9 In4 -60.7(2) . .
S17 In9 S9 In3 -59.5(2) . .
S18 In9 S9 In3 -179.5(2) . .
S14 In9 S9 In3 61.4(2) . .
S3 In3 S9 In4 -60.6(2) . .
S8 In3 S9 In4 179.0(2) . .
S6 In3 S9 In4 57.4(2) . .
S3 In3 S9 In9 178.5(2) . .
S8 In3 S9 In9 58.2(3) . .
S6 In3 S9 In9 -63.5(2) . .
S4 In4 S10 In10 -172.7(2) . .
S9 In4 S10 In10 65.4(3) . .
S7 In4 S10 In10 -55.2(3) . .
S19 In10 S10 In4 170.4(2) . .
S18 In10 S10 In4 -69.0(3) . .
S15 In10 S10 In4 59.2(3) . .
S13 In6 S11 In5 -174.5(2) . .
S14 In6 S11 In5 -54.7(3) . .
S6 In6 S11 In5 63.3(3) . .
S35 In5 S11 In6 175.6(3) 1_545 .
S5 In5 S11 In6 -65.5(3) . .
S12 In5 S11 In6 60.2(3) . .
S15 In7 S12 In5 -174.96(19) . .
S7 In7 S12 In5 -57.4(2) . .
S14 In7 S12 In5 64.1(2) . .
S35 In5 S12 In7 -178.50(19) 1_545 .
S11 In5 S12 In7 -67.3(3) . .
S5 In5 S12 In7 62.3(2) . .
S11 In6 S13 In8 -174.7(2) . .
S14 In6 S13 In8 62.7(3) . .
S6 In6 S13 In8 -56.9(3) . .
S16 In8 S13 In6 -175.56(17) . .
S17 In8 S13 In6 -63.6(3) . .
S8 In8 S13 In6 61.2(3) . .
S17 In9 S14 In6 56.9(2) . .
S18 In9 S14 In6 176.37(18) . .
S9 In9 S14 In6 -61.0(2) . .
S17 In9 S14 In7 177.7(2) . .
S18 In9 S14 In7 -62.8(2) . .
S9 In9 S14 In7 59.8(2) . .
S13 In6 S14 In9 -61.4(2) . .
S11 In6 S14 In9 178.32(19) . .
S6 In6 S14 In9 61.4(2) . .
S13 In6 S14 In7 178.0(2) . .
S11 In6 S14 In7 57.7(3) . .
S6 In6 S14 In7 -59.2(2) . .
S12 In7 S14 In9 178.5(2) . .
S15 In7 S14 In9 58.1(3) . .
S7 In7 S14 In9 -60.1(2) . .
S12 In7 S14 In6 -60.8(2) . .
S15 In7 S14 In6 178.89(19) . .
S7 In7 S14 In6 60.7(2) . .
S12 In7 S15 In10 -172.09(19) . .
S7 In7 S15 In10 67.1(2) . .
S14 In7 S15 In10 -54.4(2) . .
S19 In10 S15 In7 175.9(2) . .
S10 In10 S15 In7 -67.1(3) . .
S18 In10 S15 In7 60.5(3) . .
S13 In8 S16 In8 -22.10(17) . 2_455
S17 In8 S16 In8 -143.04(15) . 2_455
S8 In8 S16 In8 104.03(18) . 2_455
S18 In9 S17 In8 -171.7(2) . .
S14 In9 S17 In8 -53.2(3) . .
S9 In9 S17 In8 65.7(3) . .
S16 In8 S17 In9 178.4(2) . .
S13 In8 S17 In9 57.9(3) . .
S8 In8 S17 In9 -69.3(3) . .
S17 In9 S18 In10 -174.0(2) . .
S14 In9 S18 In10 64.8(2) . .
S9 In9 S18 In10 -55.0(3) . .
S19 In10 S18 In9 -177.58(19) . .
S10 In10 S18 In9 60.7(3) . .
S15 In10 S18 In9 -66.7(3) . .
S24 In15 S19 In10 -63.1(3) . .
S30 In15 S19 In10 59.8(2) . .
S31 In15 S19 In10 -179.1(2) . .
S10 In10 S19 In15 50.0(3) . .
S18 In10 S19 In15 -72.8(2) . .
S15 In10 S19 In15 168.1(2) . .
S24 In12 S21 In11 179.3(2) . .
S26 In12 S21 In11 -59.3(3) . .
S25 In12 S21 In11 61.5(3) . .
S22 In11 S21 In12 -68.5(3) . .
S20 In11 S21 In12 -179.2(2) . .
S23 In11 S21 In12 65.3(3) . .
S27 In13 S22 In11 171.4(2) . .
S28 In13 S22 In11 53.5(3) . .
S25 In13 S22 In11 -65.3(3) . .
S21 In11 S22 In13 71.6(3) . .
S20 In11 S22 In13 -176.0(3) . .
S23 In11 S22 In13 -61.1(3) . .
S29 In14 S23 In11 179.4(2) . .
S26 In14 S23 In11 57.3(3) . .
S28 In14 S23 In11 -57.7(3) . .
S21 In11 S23 In14 -65.6(3) . .
S22 In11 S23 In14 65.3(3) . .
S20 In11 S23 In14 178.7(2) . .
S21 In12 S24 In15 -178.8(2) . .
S26 In12 S24 In15 60.4(3) . .
S25 In12 S24 In15 -61.3(3) . .
S19 In15 S24 In12 -176.8(2) . .
S30 In15 S24 In12 64.1(3) . .
S31 In15 S24 In12 -64.2(3) . .
S32 In16 S25 In13 60.7(2) . .
S30 In16 S25 In13 -179.00(19) . .
S33 In16 S25 In13 -60.5(2) . .
S32 In16 S25 In12 179.6(2) . .
S30 In16 S25 In12 -60.1(2) . .
S33 In16 S25 In12 58.3(2) . .
S27 In13 S25 In16 -58.4(3) . .
S22 In13 S25 In16 -178.6(2) . .
S28 In13 S25 In16 60.8(2) . .
S27 In13 S25 In12 -176.70(19) . .
S22 In13 S25 In12 63.1(2) . .
S28 In13 S25 In12 -57.5(2) . .
S24 In12 S25 In16 60.8(2) . .
S21 In12 S25 In16 178.86(19) . .
S26 In12 S25 In16 -60.9(2) . .
S24 In12 S25 In13 179.7(2) . .
S21 In12 S25 In13 -62.3(2) . .
S26 In12 S25 In13 58.0(2) . .
S34 In17 S26 In12 -179.67(18) . .
S31 In17 S26 In12 60.7(2) . .
S33 In17 S26 In12 -59.5(2) . .
S34 In17 S26 In14 -57.7(2) . .
S31 In17 S26 In14 -177.36(19) . .
S33 In17 S26 In14 62.4(2) . .
S24 In12 S26 In17 -59.3(2) . .
S21 In12 S26 In17 -179.57(19) . .
S25 In12 S26 In17 61.3(2) . .
S24 In12 S26 In14 -179.58(19) . .
S21 In12 S26 In14 60.1(2) . .
S25 In12 S26 In14 -59.1(2) . .
S29 In14 S26 In17 59.0(2) . .
S23 In14 S26 In17 -178.0(2) . .
S28 In14 S26 In17 -62.7(2) . .
S29 In14 S26 In12 178.89(19) . .
S23 In14 S26 In12 -58.1(2) . .
S28 In14 S26 In12 57.2(2) . .
S22 In13 S27 In18 172.0(2) . .
S28 In13 S27 In18 -66.6(2) . .
S25 In13 S27 In18 54.1(3) . .
S35 In18 S27 In13 -173.2(2) . .
S32 In18 S27 In13 -57.5(3) . .
S36 In18 S27 In13 68.7(2) . .
S27 In13 S28 In14 -176.14(19) . .
S22 In13 S28 In14 -56.5(3) . .
S25 In13 S28 In14 60.0(2) . .
S27 In13 S28 In19 62.7(2) . .
S22 In13 S28 In19 -177.6(2) . .
S25 In13 S28 In19 -61.1(2) . .
S29 In14 S28 In13 -179.50(19) . .
S23 In14 S28 In13 57.3(2) . .
S26 In14 S28 In13 -58.3(2) . .
S29 In14 S28 In19 -58.4(2) . .
S23 In14 S28 In19 178.41(19) . .
S26 In14 S28 In19 62.9(2) . .
S37 In19 S28 In13 -175.86(19) . .
S36 In19 S28 In13 -59.3(2) . .
S33 In19 S28 In13 61.2(2) . .
S37 In19 S28 In14 60.6(2) . .
S36 In19 S28 In14 177.17(19) . .
S33 In19 S28 In14 -62.3(2) . .
S23 In14 S29 In20 179.1(2) . .
S26 In14 S29 In20 -60.4(2) . .
S28 In14 S29 In20 58.6(2) . .
S38 In20 S29 In14 -170.2(2) . .
S37 In20 S29 In14 -65.3(3) . .
S34 In20 S29 In14 64.5(3) . .
S32 In16 S30 In15 175.9(2) . .
S25 In16 S30 In15 59.0(2) . .
S33 In16 S30 In15 -60.7(2) . .
S19 In15 S30 In16 176.4(2) . .
S24 In15 S30 In16 -62.2(3) . .
S31 In15 S30 In16 62.9(2) . .
S34 In17 S31 In15 173.98(19) . .
S26 In17 S31 In15 -64.8(2) . .
S33 In17 S31 In15 55.5(2) . .
S19 In15 S31 In17 -175.0(2) . .
S24 In15 S31 In17 67.6(2) . .
S30 In15 S31 In17 -59.7(3) . .
S30 In16 S32 In18 174.9(2) . .
S25 In16 S32 In18 -65.3(3) . .
S33 In16 S32 In18 54.2(3) . .
S35 In18 S32 In16 -172.7(2) . .
S36 In18 S32 In16 -57.7(3) . .
S27 In18 S32 In16 66.5(3) . .
S34 In17 S33 In16 -178.86(18) . .
S31 In17 S33 In16 -59.8(2) . .
S26 In17 S33 In16 59.0(2) . .
S34 In17 S33 In19 61.9(2) . .
S31 In17 S33 In19 -179.05(19) . .
S26 In17 S33 In19 -60.2(2) . .
S32 In16 S33 In17 -175.40(18) . .
S30 In16 S33 In17 61.9(2) . .
S25 In16 S33 In17 -58.3(2) . .
S32 In16 S33 In19 -56.4(2) . .
S30 In16 S33 In19 -179.14(17) . .
S25 In16 S33 In19 60.7(2) . .
S37 In19 S33 In17 -57.6(2) . .
S36 In19 S33 In17 -179.17(19) . .
S28 In19 S33 In17 59.6(2) . .
S37 In19 S33 In16 -177.89(18) . .
S36 In19 S33 In16 60.5(2) . .
S28 In19 S33 In16 -60.7(2) . .
S31 In17 S34 In20 177.63(19) . .
S26 In17 S34 In20 58.7(2) . .
S33 In17 S34 In20 -62.7(2) . .
S38 In20 S34 In17 172.32(13) . .
S37 In20 S34 In17 62.0(3) . .
S29 In20 S34 In17 -63.5(2) . .
S32 In18 S35 In5 -167.4(2) . 1_565
S36 In18 S35 In5 73.0(3) . 1_565
S27 In18 S35 In5 -46.9(3) . 1_565
S37 In19 S36 In18 172.6(2) . .
S33 In19 S36 In18 -62.2(2) . .
S28 In19 S36 In18 57.9(2) . .
S35 In18 S36 In19 175.5(2) . .
S32 In18 S36 In19 62.2(3) . .
S27 In18 S36 In19 -63.2(2) . .
S36 In19 S37 In20 173.8(2) . .
S33 In19 S37 In20 51.4(3) . .
S28 In19 S37 In20 -67.9(2) . .
S38 In20 S37 In19 -173.4(2) . .
S34 In20 S37 In19 -54.7(3) . .
S29 In20 S37 In19 72.9(2) . .
S37 In20 S38 In20 139.68(14) . 2_456
S34 In20 S38 In20 17.71(13) . 2_456
S29 In20 S38 In20 -107.96(16) . 2_456
N1 Ni1 N4 C20 26(5) . .
N5 Ni1 N4 C20 -101.9(16) . .
N6 Ni1 N4 C20 -178.1(16) . .
N3 Ni1 N4 C20 -3.7(15) . .
N2 Ni1 N4 C20 87.3(16) . .
N1 Ni1 N4 C16 -158(3) . .
N5 Ni1 N4 C16 74.6(17) . .
N6 Ni1 N4 C16 -1.6(17) . .
N3 Ni1 N4 C16 172.8(17) . .
N2 Ni1 N4 C16 -96.2(17) . .
N1 Ni1 N6 C26 79.3(19) . .
N5 Ni1 N6 C26 175.7(19) . .
N3 Ni1 N6 C26 -146(5) . .
N2 Ni1 N6 C26 -0.5(19) . .
N4 Ni1 N6 C26 -96.1(19) . .
N1 Ni1 N6 C30 -102.4(15) . .
N5 Ni1 N6 C30 -5.9(14) . .
N3 Ni1 N6 C30 32(6) . .
N2 Ni1 N6 C30 177.8(15) . .
N4 Ni1 N6 C30 82.2(15) . .
N12 Ni2 N7 C31 -85(2) . .
N11 Ni2 N7 C31 -8(2) . .
N9 Ni2 N7 C31 87(2) . .
N8 Ni2 N7 C31 179(2) . .
N10 Ni2 N7 C31 180(100) . .
N12 Ni2 N7 C35 95.6(16) . .
N11 Ni2 N7 C35 172.1(15) . .
N9 Ni2 N7 C35 -92.3(15) . .
N8 Ni2 N7 C35 -0.4(14) . .
N10 Ni2 N7 C35 0(11) . .
N12 Ni2 N8 C40 -91.0(18) . .
N7 Ni2 N8 C40 -3.0(17) . .
N11 Ni2 N8 C40 -47(5) . .
N9 Ni2 N8 C40 93.5(18) . .
N10 Ni2 N8 C40 177.1(18) . .
N12 Ni2 N8 C36 91.9(18) . .
N7 Ni2 N8 C36 179.9(18) . .
N11 Ni2 N8 C36 136(4) . .
N9 Ni2 N8 C36 -83.7(18) . .
N10 Ni2 N8 C36 -0.1(18) . .
N12 Ni2 N10 C46 -1(3) . .
N7 Ni2 N10 C46 95(11) . .
N11 Ni2 N10 C46 -77(3) . .
N9 Ni2 N10 C46 -172(3) . .
N8 Ni2 N10 C46 95(3) . .
N12 Ni2 N10 C50 169(2) . .
N7 Ni2 N10 C50 -96(11) . .
N11 Ni2 N10 C50 92(2) . .
N9 Ni2 N10 C50 -2.8(19) . .
N8 Ni2 N10 C50 -95.2(19) . .
N14 Ni3 N13 C65 4.0(17) . .
N15 Ni3 N13 C65 -88.5(18) . .
N18 Ni3 N13 C65 95.3(18) . .
N17 Ni3 N13 C65 174.6(18) . .
N16 Ni3 N13 C65 -53(8) . .
N14 Ni3 N13 C61 -177(2) . .
N15 Ni3 N13 C61 91(2) . .
N18 Ni3 N13 C61 -86(2) . .
N17 Ni3 N13 C61 -6(2) . .
N16 Ni3 N13 C61 126(7) . .
N13 Ni3 N14 C66 -175.3(19) . .
N15 Ni3 N14 C66 -79.6(19) . .
N18 Ni3 N14 C66 93.7(18) . .
N17 Ni3 N14 C66 123(3) . .
N16 Ni3 N14 C66 -0.7(19) . .
N13 Ni3 N14 C70 -7.0(15) . .
N15 Ni3 N14 C70 88.7(15) . .
N18 Ni3 N14 C70 -98.0(15) . .
N17 Ni3 N14 C70 -69(4) . .
N16 Ni3 N14 C70 167.5(14) . .
N13 Ni3 N16 C76 147(6) . .
N14 Ni3 N16 C76 90(2) . .
N15 Ni3 N16 C76 -177(2) . .
N18 Ni3 N16 C76 -2(2) . .
N17 Ni3 N16 C76 -81(2) . .
N13 Ni3 N16 C80 -32(8) . .
N14 Ni3 N16 C80 -88.7(17) . .
N15 Ni3 N16 C80 3.6(17) . .
N18 Ni3 N16 C80 179.3(17) . .
N17 Ni3 N16 C80 100.1(17) . .
N13 Ni3 N17 C81 91.0(18) . .
N14 Ni3 N17 C81 152(3) . .
N15 Ni3 N17 C81 -5.7(18) . .
N18 Ni3 N17 C81 -178.5(18) . .
N16 Ni3 N17 C81 -84.2(17) . .
N13 Ni3 N17 C85 -97.7(14) . .
N14 Ni3 N17 C85 -37(4) . .
N15 Ni3 N17 C85 165.6(13) . .
N18 Ni3 N17 C85 -7.2(12) . .
N16 Ni3 N17 C85 87.1(13) . .
N13 Ni3 N18 C86 -71.7(18) . .
N14 Ni3 N18 C86 8.7(18) . .
N15 Ni3 N18 C86 135(5) . .
N17 Ni3 N18 C86 -166.2(18) . .
N16 Ni3 N18 C86 104.8(18) . .
N13 Ni3 N18 C90 90.9(13) . .
N14 Ni3 N18 C90 171.3(13) . .
N15 Ni3 N18 C90 -62(5) . .
N17 Ni3 N18 C90 -3.5(12) . .
N16 Ni3 N18 C90 -92.5(13) . .
N20 Ni4 N19 C91 177.7(19) 2_656 .
N20 Ni4 N19 C91 -91.3(19) . .
N21 Ni4 N19 C91 83.1(18) 2_656 .
N21 Ni4 N19 C91 3.6(19) . .
N19 Ni4 N19 C91 -136.2(18) 2_656 .
N20 Ni4 N19 C95 0.1(14) 2_656 .
N20 Ni4 N19 C95 91.1(15) . .
N21 Ni4 N19 C95 -94.5(15) 2_656 .
N21 Ni4 N19 C95 -174.0(14) . .
N19 Ni4 N19 C95 46.2(14) 2_656 .
N20 Ni4 N21 C101 167(5) 2_656 .
N20 Ni4 N21 C101 -14.6(15) . .
N21 Ni4 N21 C101 165.2(17) 2_656 .
N19 Ni4 N21 C101 -110.4(15) . .
N19 Ni4 N21 C101 62.4(15) 2_656 .
N20 Ni4 N21 C105 9(6) 2_656 .
N20 Ni4 N21 C105 -172.9(12) . .
N21 Ni4 N21 C105 6.9(10) 2_656 .
N19 Ni4 N21 C105 91.3(13) . .
N19 Ni4 N21 C105 -95.9(13) 2_656 .
N5 Ni1 N1 C5 -175.8(19) . .
N6 Ni1 N1 C5 -99(2) . .
N3 Ni1 N1 C5 86.0(19) . .
N2 Ni1 N1 C5 -5.7(19) . .
N4 Ni1 N1 C5 57(5) . .
N5 Ni1 N1 C1 12.6(19) . .
N6 Ni1 N1 C1 89.4(18) . .
N3 Ni1 N1 C1 -85.6(18) . .
N2 Ni1 N1 C1 -177.3(19) . .
N4 Ni1 N1 C1 -115(4) . .
C5 N1 C1 C2 -2(3) . .
Ni1 N1 C1 C2 169.5(15) . .
N1 C1 C2 C3 -4(3) . .
C1 C2 C3 C4 6(4) . .
C2 C3 C4 C5 -1(4) . .
C1 N1 C5 C4 8(4) . .
Ni1 N1 C5 C4 -164(2) . .
C1 N1 C5 C10 180(2) . .
Ni1 N1 C5 C10 8(3) . .
C3 C4 C5 N1 -6(4) . .
C3 C4 C5 C10 -178(2) . .
N1 Ni1 N2 C6 179(2) . .
N5 Ni1 N2 C6 -108(4) . .
N6 Ni1 N2 C6 -87(2) . .
N3 Ni1 N2 C6 89(2) . .
N4 Ni1 N2 C6 9(2) . .
N1 Ni1 N2 C10 1.9(16) . .
N5 Ni1 N2 C10 75(4) . .
N6 Ni1 N2 C10 95.3(17) . .
N3 Ni1 N2 C10 -88.7(17) . .
N4 Ni1 N2 C10 -168.0(16) . .
C10 N2 C6 C7 0(4) . .
Ni1 N2 C6 C7 -177(2) . .
N2 C6 C7 C8 -2(4) . .
C6 C7 C8 C9 6(4) . .
C7 C8 C9 C10 -7(5) . .
C6 N2 C10 C9 -1(4) . .
Ni1 N2 C10 C9 176.8(19) . .
C6 N2 C10 C5 -176(2) . .
Ni1 N2 C10 C5 1(3) . .
C8 C9 C10 N2 5(4) . .
C8 C9 C10 C5 179(3) . .
N1 C5 C10 N2 -6(3) . .
C4 C5 C10 N2 167(2) . .
N1 C5 C10 C9 179(3) . .
C4 C5 C10 C9 -8(4) . .
N1 Ni1 N3 C11 1(2) . .
N5 Ni1 N3 C11 -96(2) . .
N6 Ni1 N3 C11 -134(5) . .
N2 Ni1 N3 C11 81(2) . .
N4 Ni1 N3 C11 176(2) . .
N1 Ni1 N3 C15 -170.3(15) . .
N5 Ni1 N3 C15 92.3(15) . .
N6 Ni1 N3 C15 55(6) . .
N2 Ni1 N3 C15 -90.6(15) . .
N4 Ni1 N3 C15 4.2(15) . .
C15 N3 C11 C12 -4(3) . .
Ni1 N3 C11 C12 -174.6(16) . .
N3 C11 C12 C13 6(4) . .
C11 C12 C13 C14 -5(4) . .
C12 C13 C14 C15 2(4) . .
C11 N3 C15 C20 -177.2(19) . .
Ni1 N3 C15 C20 -5(3) . .
C11 N3 C15 C14 1(3) . .
Ni1 N3 C15 C14 173.6(17) . .
C13 C14 C15 N3 0(3) . .
C13 C14 C15 C20 178(2) . .
C20 N4 C16 C17 -6(3) . .
Ni1 N4 C16 C17 177.9(15) . .
N4 C16 C17 C18 7(3) . .
C16 C17 C18 C19 -3(3) . .
C17 C18 C19 C20 -4(4) . .
C16 N4 C20 C19 -1(3) . .
Ni1 N4 C20 C19 175.9(15) . .
C16 N4 C20 C15 -174.2(19) . .
Ni1 N4 C20 C15 2(2) . .
C18 C19 C20 N4 6(4) . .
C18 C19 C20 C15 178(2) . .
N3 C15 C20 N4 2(3) . .
C14 C15 C20 N4 -177(2) . .
N3 C15 C20 C19 -171(2) . .
C14 C15 C20 C19 11(4) . .
N1 Ni1 N5 C25 101.0(14) . .
N6 Ni1 N5 C25 8.5(13) . .
N3 Ni1 N5 C25 -167.1(13) . .
N2 Ni1 N5 C25 30(4) . .
N4 Ni1 N5 C25 -88.1(13) . .
N1 Ni1 N5 C21 -83.1(15) . .
N6 Ni1 N5 C21 -175.5(16) . .
N3 Ni1 N5 C21 8.9(15) . .
N2 Ni1 N5 C21 -154(3) . .
N4 Ni1 N5 C21 87.9(15) . .
C25 N5 C21 C22 8(3) . .
Ni1 N5 C21 C22 -167.9(16) . .
N5 C21 C22 C23 -4(3) . .
C21 C22 C23 C24 -2(4) . .
C22 C23 C24 C25 4(5) . .
C21 N5 C25 C30 174.3(18) . .
Ni1 N5 C25 C30 -9(2) . .
C21 N5 C25 C24 -6(3) . .
Ni1 N5 C25 C24 170.6(17) . .
C23 C24 C25 N5 -1(4) . .
C23 C24 C25 C30 180(3) . .
C30 N6 C26 C27 4(3) . .
Ni1 N6 C26 C27 -177.8(14) . .
N6 C26 C27 C28 1(3) . .
C26 C27 C28 C29 -7(4) . .
C27 C28 C29 C30 8(4) . .
N5 C25 C30 N6 4(3) . .
C24 C25 C30 N6 -176(2) . .
N5 C25 C30 C29 -171(2) . .
C24 C25 C30 C29 9(4) . .
C26 N6 C30 C25 -178.3(19) . .
Ni1 N6 C30 C25 3(2) . .
C26 N6 C30 C29 -3(3) . .
Ni1 N6 C30 C29 178.8(16) . .
C28 C29 C30 C25 171(3) . .
C28 C29 C30 N6 -4(4) . .
C35 N7 C31 C32 -6(4) . .
Ni2 N7 C31 C32 174(2) . .
N7 C31 C32 C33 6(4) . .
C31 C32 C33 C34 -5(3) . .
C32 C33 C34 C35 9(4) . .
C33 C34 C35 C40 174(3) . .
C33 C34 C35 N7 -10(4) . .
C31 N7 C35 C34 7(3) . .
Ni2 N7 C35 C34 -173.4(16) . .
C31 N7 C35 C40 -176(2) . .
Ni2 N7 C35 C40 3(2) . .
C40 N8 C36 C37 4(3) . .
Ni2 N8 C36 C37 -178.7(17) . .
N8 C36 C37 C38 -14(4) . .
C36 C37 C38 C39 21(5) . .
C37 C38 C39 C40 -18(4) . .
C36 N8 C40 C39 -4(3) . .
Ni2 N8 C40 C39 179.0(17) . .
C36 N8 C40 C35 -177.3(19) . .
Ni2 N8 C40 C35 5(3) . .
C38 C39 C40 N8 11(4) . .
C38 C39 C40 C35 -176(2) . .
C34 C35 C40 N8 171(2) . .
N7 C35 C40 N8 -6(3) . .
C34 C35 C40 C39 -3(4) . .
N7 C35 C40 C39 -179(2) . .
N12 Ni2 N9 C41 131(5) . .
N7 Ni2 N9 C41 3(2) . .
N11 Ni2 N9 C41 97(2) . .
N8 Ni2 N9 C41 -76(2) . .
N10 Ni2 N9 C41 -172(2) . .
N12 Ni2 N9 C45 -60(6) . .
N7 Ni2 N9 C45 172.5(17) . .
N11 Ni2 N9 C45 -93.7(17) . .
N8 Ni2 N9 C45 93.3(17) . .
N10 Ni2 N9 C45 -2.9(17) . .
C45 N9 C41 C42 -3(4) . .
Ni2 N9 C41 C42 167(2) . .
N9 C41 C42 C43 3(5) . .
C41 C42 C43 C44 1(5) . .
C42 C43 C44 C45 -6(5) . .
C43 C44 C45 N9 6(4) . .
C43 C44 C45 C50 -175(3) . .
C41 N9 C45 C44 -2(4) . .
Ni2 N9 C45 C44 -174(2) . .
C41 N9 C45 C50 179(2) . .
Ni2 N9 C45 C50 7(3) . .
C50 N10 C46 C47 12(4) . .
Ni2 N10 C46 C47 -179(2) . .
N10 C46 C47 C48 -20(6) . .
C46 C47 C48 C49 17(7) . .
C47 C48 C49 C50 -5(6) . .
C46 N10 C50 C49 -2(5) . .
Ni2 N10 C50 C49 -172(3) . .
C46 N10 C50 C45 178(3) . .
Ni2 N10 C50 C45 8(3) . .
C48 C49 C50 N10 -3(4) . .
C48 C49 C50 C45 177(2) . .
C44 C45 C50 N10 171(3) . .
N9 C45 C50 N10 -10(3) . .
C44 C45 C50 C49 -9(4) . .
N9 C45 C50 C49 170(2) . .
N12 Ni2 N11 C51 -180(2) . .
N7 Ni2 N11 C51 92(2) . .
N9 Ni2 N11 C51 -5(2) . .
N8 Ni2 N11 C51 135(4) . .
N10 Ni2 N11 C51 -89(2) . .
N12 Ni2 N11 C55 5.8(16) . .
N7 Ni2 N11 C55 -82.6(16) . .
N9 Ni2 N11 C55 -179.8(16) . .
N8 Ni2 N11 C55 -40(5) . .
N10 Ni2 N11 C55 96.8(16) . .
C55 N11 C51 C52 5(3) . .
Ni2 N11 C51 C52 -169.8(17) . .
N11 C51 C52 C53 1(4) . .
C51 C52 C53 C54 -3(4) . .
C52 C53 C54 C55 -1(4) . .
C53 C54 C55 N11 8(4) . .
C53 C54 C55 C60 173(3) . .
C51 N11 C55 C54 -10(4) . .
Ni2 N11 C55 C54 165(2) . .
C51 N11 C55 C60 -177(2) . .
Ni2 N11 C55 C60 -1(2) . .
N7 Ni2 N12 C60 83(2) . .
N11 Ni2 N12 C60 -10(2) . .
N9 Ni2 N12 C60 -45(6) . .
N8 Ni2 N12 C60 162(2) . .
N10 Ni2 N12 C60 -101(2) . .
N7 Ni2 N12 C56 -95.1(17) . .
N11 Ni2 N12 C56 171.5(18) . .
N9 Ni2 N12 C56 137(5) . .
N8 Ni2 N12 C56 -16.3(17) . .
N10 Ni2 N12 C56 80.4(17) . .
C60 N12 C56 C57 3(2) . .
Ni2 N12 C56 C57 -178.9(19) . .
N12 C56 C57 C58 3(2) . .
C56 C57 C58 C59 -16(6) . .
C57 C58 C59 C60 17(6) . .
C56 N12 C60 C55 -168(2) . .
Ni2 N12 C60 C55 13(4) . .
C56 N12 C60 C59 -1(5) . .
Ni2 N12 C60 C59 -180(3) . .
C54 C55 C60 N12 -175(3) . .
N11 C55 C60 N12 -7(3) . .
C54 C55 C60 C59 14(4) . .
N11 C55 C60 C59 -178(2) . .
C58 C59 C60 N12 -5(5) . .
C58 C59 C60 C55 163(3) . .
C65 N13 C61 C62 3(4) . .
Ni3 N13 C61 C62 -176(2) . .
N13 C61 C62 C63 -1(4) . .
C61 C62 C63 C64 5(4) . .
C62 C63 C64 C65 -9(4) . .
C61 N13 C65 C64 -7(3) . .
Ni3 N13 C65 C64 172.2(16) . .
C61 N13 C65 C70 -180(2) . .
Ni3 N13 C65 C70 -1(3) . .
C63 C64 C65 N13 10(3) . .
C63 C64 C65 C70 -178(2) . .
C70 N14 C66 C67 11(3) . .
Ni3 N14 C66 C67 179.9(17) . .
N14 C66 C67 C68 -8(4) . .
C66 C67 C68 C69 1(4) . .
C67 C68 C69 C70 2(4) . .
C68 C69 C70 N14 2(4) . .
C68 C69 C70 C65 174(2) . .
C66 N14 C70 C69 -8(3) . .
Ni3 N14 C70 C69 -178.5(18) . .
C66 N14 C70 C65 178.2(17) . .
Ni3 N14 C70 C65 8(2) . .
N13 C65 C70 C69 -178(2) . .
C64 C65 C70 C69 9(3) . .
N13 C65 C70 N14 -5(3) . .
C64 C65 C70 N14 -177.9(18) . .
N13 Ni3 N15 C75 171.8(19) . .
N14 Ni3 N15 C75 91.1(19) . .
N18 Ni3 N15 C75 -35(6) . .
N17 Ni3 N15 C75 -92.8(19) . .
N16 Ni3 N15 C75 -4.3(18) . .
N13 Ni3 N15 C71 3(2) . .
N14 Ni3 N15 C71 -78(2) . .
N18 Ni3 N15 C71 155(4) . .
N17 Ni3 N15 C71 98(2) . .
N16 Ni3 N15 C71 -174(2) . .
C75 N15 C71 C72 0(4) . .
Ni3 N15 C71 C72 170(2) . .
N15 C71 C72 C73 0(4) . .
C71 C72 C73 C74 4(5) . .
C72 C73 C74 C75 -7(5) . .
C71 N15 C75 C74 -5(4) . .
Ni3 N15 C75 C74 -175(2) . .
C71 N15 C75 C80 175(2) . .
Ni3 N15 C75 C80 4(3) . .
C73 C74 C75 N15 8(5) . .
C73 C74 C75 C80 -172(3) . .
C80 N16 C76 C77 -3(4) . .
Ni3 N16 C76 C77 178.2(19) . .
N16 C76 C77 C78 8(4) . .
C76 C77 C78 C79 -2(4) . .
C77 C78 C79 C80 -7(3) . .
C76 N16 C80 C79 -8(4) . .
Ni3 N16 C80 C79 171(2) . .
C76 N16 C80 C75 178(2) . .
Ni3 N16 C80 C75 -3(3) . .
C78 C79 C80 N16 13(4) . .
C78 C79 C80 C75 -174(2) . .
N15 C75 C80 N16 -1(3) . .
C74 C75 C80 N16 179(2) . .
N15 C75 C80 C79 -174(2) . .
C74 C75 C80 C79 5(4) . .
C85 N17 C81 C82 -3(3) . .
Ni3 N17 C81 C82 167.2(16) . .
N17 C81 C82 C83 1(3) . .
C81 C82 C83 C84 -3(3) . .
C82 C83 C84 C85 7(4) . .
C83 C84 C85 C90 168(2) . .
C83 C84 C85 N17 -9(3) . .
C81 N17 C85 C84 7(3) . .
Ni3 N17 C85 C84 -164.3(17) . .
C81 N17 C85 C90 -171(2) . .
Ni3 N17 C85 C90 18(2) . .
C90 N18 C86 C87 6(3) . .
Ni3 N18 C86 C87 168.7(14) . .
N18 C86 C87 C88 -8(3) . .
C86 C87 C88 C89 7(4) . .
C87 C88 C89 C90 -4(4) . .
C88 C89 C90 C85 180(2) . .
C88 C89 C90 N18 3(3) . .
C84 C85 C90 C89 -16(4) . .
N17 C85 C90 C89 162(2) . .
C84 C85 C90 N18 161(2) . .
N17 C85 C90 N18 -22(3) . .
C86 N18 C90 C89 -4(3) . .
Ni3 N18 C90 C89 -168.8(15) . .
C86 N18 C90 C85 178.6(18) . .
Ni3 N18 C90 C85 14(2) . .
C95 N19 C91 C92 5(3) . .
Ni4 N19 C91 C92 -172.4(18) . .
N19 C91 C92 C93 -8(4) . .
C91 C92 C93 C94 4(4) . .
C92 C93 C94 C95 3(4) . .
C91 N19 C95 C94 2(3) . .
Ni4 N19 C95 C94 -179.9(16) . .
C91 N19 C95 C100 172.2(19) . 2_656
Ni4 N19 C95 C100 -10(2) . 2_656
C93 C94 C95 N19 -6(4) . .
C93 C94 C95 C100 -175(2) . 2_656
N20 Ni4 N20 C96 89.0(17) 2_656 .
N21 Ni4 N20 C96 -93(6) 2_656 .
N21 Ni4 N20 C96 -90.8(17) . .
N19 Ni4 N20 C96 11.6(18) . .
N19 Ni4 N20 C96 -176.4(18) 2_656 .
N20 Ni4 N20 C100 -84.5(16) 2_656 .
N21 Ni4 N20 C100 94(6) 2_656 .
N21 Ni4 N20 C100 95.7(16) . .
N19 Ni4 N20 C100 -161.9(16) . .
N19 Ni4 N20 C100 10.1(16) 2_656 .
C100 N20 C96 C97 -1(3) . .
Ni4 N20 C96 C97 -174.4(17) . .
N20 C96 C97 C98 -3(4) . .
C96 C97 C98 C99 -1(4) . .
C97 C98 C99 C100 10(5) . .
C98 C99 C100 N20 -14(4) . .
C98 C99 C100 C95 -169(3) . 2_656
C96 N20 C100 C99 10(3) . .
Ni4 N20 C100 C99 -176(2) . .
C96 N20 C100 C95 168.5(18) . 2_656
Ni4 N20 C100 C95 -18(2) . 2_656
C105 N21 C101 C102 -4(3) . .
Ni4 N21 C101 C102 -162.2(14) . .
N21 C101 C102 C103 2(3) . .
C101 C102 C103 C104 -4(4) . .
C102 C103 C104 C105 7(4) . .
C103 C104 C105 N21 -9(4) . .
C103 C104 C105 C105 179(3) . 2_656
C101 N21 C105 C104 8(3) . .
Ni4 N21 C105 C104 168.8(19) . .
C101 N21 C105 C105 -179(2) . 2_656
Ni4 N21 C105 C105 -19(3) . 2_656
O1 C116 C117 N24 -73(2) . .
C110 N22 C106 C107 16(4) . .
N22 C106 C107 C108 -20(6) . .
C106 C107 C108 C109 13(6) . .
C107 C108 C109 C110 -3(5) . .
C108 C109 C110 C115 -166(3) . .
C108 C109 C110 N22 2(5) . .
C106 N22 C110 C109 -8(4) . .
C106 N22 C110 C115 161(3) . .
C115 N23 C111 C112 -9(5) . .
N23 C111 C112 C113 5(6) . .
C111 C112 C113 C114 7(5) . .
C112 C113 C114 C115 -15(6) . .
C113 C114 C115 C110 -169(3) . .
C113 C114 C115 N23 11(6) . .
C109 C110 C115 C114 1(5) . .
N22 C110 C115 C114 -168(3) . .
C109 C110 C115 N23 -178(3) . .
N22 C110 C115 N23 12(5) . .
C111 N23 C115 C114 1(5) . .
C111 N23 C115 C110 -179(3) . .

loop_
_platon_squeeze_void_nr
_platon_squeeze_void_average_x
_platon_squeeze_void_average_y
_platon_squeeze_void_average_z
_platon_squeeze_void_volume
_platon_squeeze_void_count_electrons
1 -0.004 0.006 0.000 6829.5 296.1
2 0.000 0.732 0.500 517.3 56.8
3 0.061 0.936 0.718 25.8 5.0
4 0.500 0.232 0.500 517.3 56.8
5 0.140 0.889 0.672 8.9 0.8
6 0.361 0.389 0.328 9.0 1.1
7 0.440 0.437 0.281 25.9 5.2
8 0.561 0.436 0.718 25.8 5.0
9 0.640 0.389 0.672 8.9 0.8
10 0.861 0.889 0.328 9.0 1.1
11 0.940 0.937 0.281 25.9 5.2
